data_4068207
loop_
_publ_author_name
'Kimura, Takashi'
'Ishiwata, Koji'
'Kuwata, Shigeki'
'Ikariya, Takao'

_publ_section_title
;
 Trapping of a Doubly Unsaturated Dinuclear Iridium(II) Sulfonylimido
 Complex with Phosphine and Lewis Acidic Group 11 and 12 Metals
;
_journal_issue 3
_journal_name_full Organometallics
_journal_page_first 1204
_journal_paper_doi 10.1021/om201218j
_journal_volume 31
_journal_year 2012
_chemical_formula_moiety 'C42 H66 Ag4 Cl4 Ir4 N2 O4 S2, 2(C H2 Cl2)'
_chemical_formula_sum 'C44 H70 Ag4 Cl8 Ir4 N2 O4 S2'
_chemical_formula_weight 2239.14
_space_group_IT_number 14
_symmetry_cell_setting monoclinic
_symmetry_Int_Tables_number 14
_symmetry_space_group_name_Hall '-P 2ybc'
_symmetry_space_group_name_H-M 'P 1 21/c 1'
_atom_sites_solution_hydrogens geom
_atom_sites_solution_primary direct
_atom_sites_solution_secondary difmap
_cell_angle_alpha 90.0000
_cell_angle_beta 107.876(5)
_cell_angle_gamma 90.0000
_cell_formula_units_Z 2
_cell_length_a 14.616(2)
_cell_length_b 10.8891(8)
_cell_length_c 19.568(3)
_cell_measurement_reflns_used 11532
_cell_measurement_temperature 193
_cell_measurement_theta_max 31.50
_cell_measurement_theta_min 2.79
_cell_volume 2964.0(7)
_computing_cell_refinement CrystalClear
_computing_data_collection 'CrystalClear (Rigaku Corp., 2000)'
_computing_data_reduction CrystalClear
_computing_molecular_graphics 'CrystalStructure 4.0'
_computing_publication_material 'CrystalStructure 4.0 (Rigaku, 2010)'
_computing_structure_refinement 'CRYSTALS (Carruthers, et al., 1999)'
_computing_structure_solution 'DIRDIF99-PATTY (Gould, et al., 1999)'
_diffrn_ambient_temperature 193
_diffrn_detector_area_resol_mean 7.314
_diffrn_measured_fraction_theta_full 0.957
_diffrn_measured_fraction_theta_max 0.957
_diffrn_measurement_device_type 'Rigaku Saturn70'
_diffrn_measurement_method \w
_diffrn_radiation_type 'Mo K\a'
_diffrn_radiation_wavelength 0.71070
_diffrn_reflns_av_R_equivalents 0.0473
_diffrn_reflns_limit_h_max 16
_diffrn_reflns_limit_h_min -18
_diffrn_reflns_limit_k_max 14
_diffrn_reflns_limit_k_min -14
_diffrn_reflns_limit_l_max 25
_diffrn_reflns_limit_l_min -23
_diffrn_reflns_number 22497
_diffrn_reflns_theta_full 27.50
_diffrn_reflns_theta_max 27.50
_diffrn_standards_number 0
_exptl_absorpt_coefficient_mu 10.726
_exptl_absorpt_correction_T_max 0.342
_exptl_absorpt_correction_T_min 0.197
_exptl_absorpt_correction_type multi-scan
_exptl_absorpt_process_details 'REQAB (Rigaku, 1998)'
_exptl_crystal_colour orange
_exptl_crystal_density_diffrn 2.509
_exptl_crystal_density_method 'not measured'
_exptl_crystal_description block
_exptl_crystal_F_000 2088.00
_exptl_crystal_size_max 0.200
_exptl_crystal_size_mid 0.200
_exptl_crystal_size_min 0.100
_refine_diff_density_max 1.730
_refine_diff_density_min -1.080
_refine_ls_extinction_method none
_refine_ls_goodness_of_fit_ref 1.089
_refine_ls_hydrogen_treatment constr
_refine_ls_number_parameters 342
_refine_ls_number_reflns 6508
_refine_ls_R_factor_gt 0.0273
_refine_ls_shift/su_max 0.000
_refine_ls_structure_factor_coef Fsqd
_refine_ls_weighting_details 'w = 1/[0.0001Fo^2^ + 0.6000\s(Fo^2^)]/(4Fo^2^)'
_refine_ls_weighting_scheme calc
_refine_ls_wR_factor_ref 0.0677
_reflns_number_gt 5386
_reflns_number_total 6509
_reflns_threshold_expression F^2^>2.0\s(F^2^)
_cod_data_source_file om201218j_si_001.cif
_cod_data_source_block '_[{(Cp*Ir)2(mu-NMs)AgCl2}2](8.2CH2Cl2)'
_cod_original_cell_volume 2963.8(6)
_cod_database_code 4068207

loop_
_symmetry_equiv_pos_site_id
_symmetry_equiv_pos_as_xyz
1 +X,+Y,+Z
2 -X,1/2+Y,1/2-Z
3 -X,-Y,-Z
4 +X,1/2-Y,1/2+Z

loop_
_atom_site_label
_atom_site_type_symbol
_atom_site_fract_x
_atom_site_fract_y
_atom_site_fract_z
_atom_site_U_iso_or_equiv
_atom_site_adp_type
_atom_site_occupancy
_atom_site_symmetry_multiplicity
_atom_site_calc_flag
_atom_site_refinement_flags
Ir(1) Ir 0.330000(10) 0.24113(2) 0.334790(10) 0.01383(6) Uani 1.0 4 d .
Ir(2) Ir 0.204370(10) 0.39983(2) 0.375680(10) 0.01442(6) Uani 1.0 4 d .
Ag(1) Ag 0.40192(3) 0.44836(4) 0.41857(3) 0.02572(12) Uani 1.0 4 d .
Ag(2) Ag 0.28537(3) 0.46979(4) 0.27199(3) 0.02990(13) Uani 1.0 4 d .
Cl(1) Cl 0.51940(11) 0.62410(15) 0.44410(8) 0.0322(4) Uani 1.0 4 d .
Cl(2) Cl 0.27255(18) 0.6011(2) 0.17157(12) 0.0639(7) Uani 1.0 4 d .
Cl(3) Cl 0.05797(16) 0.2772(2) 0.14810(12) 0.0557(7) Uani 1.0 4 d .
Cl(4) Cl -0.08008(14) 0.3412(2) 0.00892(12) 0.0530(6) Uani 1.0 4 d .
S(1) S 0.19071(10) 0.10979(13) 0.41443(8) 0.0209(4) Uani 1.0 4 d .
O(1) O 0.1893(3) 0.0041(4) 0.3712(3) 0.0334(13) Uani 1.0 4 d .
O(2) O 0.1026(3) 0.1432(4) 0.4270(3) 0.0371(14) Uani 1.0 4 d .
N(1) N 0.2324(4) 0.2278(4) 0.3812(3) 0.0173(12) Uani 1.0 4 d .
C(1) C 0.2784(6) 0.0903(7) 0.4980(4) 0.041(2) Uani 1.0 4 d .
C(2) C 0.3458(4) 0.0949(6) 0.2639(3) 0.0206(14) Uani 1.0 4 d .
C(3) C 0.4085(4) 0.0682(6) 0.3339(3) 0.0207(14) Uani 1.0 4 d .
C(4) C 0.4747(4) 0.1707(6) 0.3540(3) 0.0224(15) Uani 1.0 4 d .
C(5) C 0.4564(4) 0.2538(6) 0.2950(4) 0.0252(16) Uani 1.0 4 d .
C(6) C 0.3761(4) 0.2095(6) 0.2392(3) 0.0253(16) Uani 1.0 4 d .
C(7) C 0.2638(5) 0.0147(7) 0.2218(4) 0.0368(19) Uani 1.0 4 d .
C(8) C 0.4123(5) -0.0466(6) 0.3762(4) 0.0334(18) Uani 1.0 4 d .
C(9) C 0.5531(4) 0.1833(8) 0.4228(4) 0.0368(19) Uani 1.0 4 d .
C(10) C 0.5195(5) 0.3600(8) 0.2912(5) 0.047(3) Uani 1.0 4 d .
C(11) C 0.3357(6) 0.2613(8) 0.1661(4) 0.041(2) Uani 1.0 4 d .
C(12) C 0.0930(5) 0.5357(6) 0.3276(4) 0.0264(16) Uani 1.0 4 d .
C(13) C 0.1745(5) 0.6004(6) 0.3729(4) 0.0307(17) Uani 1.0 4 d .
C(14) C 0.1934(4) 0.5523(6) 0.4440(4) 0.0256(16) Uani 1.0 4 d .
C(15) C 0.1197(4) 0.4635(6) 0.4432(3) 0.0205(14) Uani 1.0 4 d .
C(16) C 0.0580(4) 0.4522(6) 0.3721(3) 0.0208(14) Uani 1.0 4 d .
C(17) C 0.0436(6) 0.5570(8) 0.2498(4) 0.046(3) Uani 1.0 4 d .
C(18) C 0.2215(7) 0.7080(7) 0.3498(6) 0.056(3) Uani 1.0 4 d .
C(19) C 0.2699(5) 0.5928(8) 0.5090(5) 0.053(3) Uani 1.0 4 d .
C(20) C 0.1107(5) 0.4009(7) 0.5089(4) 0.0337(19) Uani 1.0 4 d .
C(21) C -0.0289(4) 0.3733(7) 0.3466(4) 0.0366(19) Uani 1.0 4 d .
C(22) C 0.0246(6) 0.3862(7) 0.0774(4) 0.043(3) Uani 1.0 4 d .
H(1) H 0.2498 0.0512 0.5304 0.0495 Uiso 1.0 4 calc R
H(2) H 0.3034 0.1690 0.5168 0.0496 Uiso 1.0 4 calc R
H(3) H 0.3297 0.0400 0.4926 0.0496 Uiso 1.0 4 calc R
H(4) H 0.2193 0.0034 0.2485 0.0422 Uiso 1.0 4 calc R
H(5) H 0.2314 0.0521 0.1764 0.0422 Uiso 1.0 4 calc R
H(6) H 0.2892 -0.0635 0.2139 0.0421 Uiso 1.0 4 calc R
H(7) H 0.4497 -0.0312 0.4252 0.0411 Uiso 1.0 4 calc R
H(8) H 0.4420 -0.1108 0.3569 0.0411 Uiso 1.0 4 calc R
H(9) H 0.3486 -0.0712 0.3745 0.0412 Uiso 1.0 4 calc R
H(10) H 0.6139 0.1874 0.4136 0.0419 Uiso 1.0 4 calc R
H(11) H 0.5523 0.1133 0.4525 0.0422 Uiso 1.0 4 calc R
H(12) H 0.5437 0.2567 0.4469 0.0421 Uiso 1.0 4 calc R
H(13) H 0.4815 0.4271 0.2657 0.0616 Uiso 1.0 4 calc R
H(14) H 0.5647 0.3353 0.2671 0.0615 Uiso 1.0 4 calc R
H(15) H 0.5535 0.3854 0.3393 0.0616 Uiso 1.0 4 calc R
H(16) H 0.3526 0.2107 0.1316 0.0508 Uiso 1.0 4 calc R
H(17) H 0.2670 0.2640 0.1548 0.0508 Uiso 1.0 4 calc R
H(18) H 0.3599 0.3429 0.1646 0.0508 Uiso 1.0 4 calc R
H(19) H 0.0794 0.6174 0.2329 0.0561 Uiso 1.0 4 calc R
H(20) H -0.0207 0.5861 0.2424 0.0561 Uiso 1.0 4 calc R
H(21) H 0.0416 0.4818 0.2237 0.0562 Uiso 1.0 4 calc R
H(22) H 0.2580 0.6809 0.3194 0.0731 Uiso 1.0 4 calc R
H(23) H 0.2634 0.7485 0.3913 0.0730 Uiso 1.0 4 calc R
H(24) H 0.1725 0.7642 0.3238 0.0731 Uiso 1.0 4 calc R
H(25) H 0.2603 0.6778 0.5178 0.0609 Uiso 1.0 4 calc R
H(26) H 0.2659 0.5445 0.5491 0.0609 Uiso 1.0 4 calc R
H(27) H 0.3321 0.5823 0.5029 0.0608 Uiso 1.0 4 calc R
H(28) H 0.0776 0.3243 0.4954 0.0430 Uiso 1.0 4 calc R
H(29) H 0.0752 0.4520 0.5318 0.0430 Uiso 1.0 4 calc R
H(30) H 0.1737 0.3859 0.5416 0.0430 Uiso 1.0 4 calc R
H(31) H -0.0470 0.3630 0.2955 0.0401 Uiso 1.0 4 calc R
H(32) H -0.0807 0.4113 0.3594 0.0402 Uiso 1.0 4 calc R
H(33) H -0.0150 0.2946 0.3695 0.0402 Uiso 1.0 4 calc R
H(34) H 0.0135 0.4630 0.0964 0.0539 Uiso 1.0 4 calc R
H(35) H 0.0759 0.3941 0.0574 0.0539 Uiso 1.0 4 calc R

loop_
_atom_site_aniso_label
_atom_site_aniso_U_11
_atom_site_aniso_U_22
_atom_site_aniso_U_33
_atom_site_aniso_U_12
_atom_site_aniso_U_13
_atom_site_aniso_U_23
Ir(1) 0.01323(11) 0.01447(11) 0.01444(10) -0.00157(7) 0.00521(8) -0.00184(8)
Ir(2) 0.01548(11) 0.01155(10) 0.01665(11) -0.00063(7) 0.00554(8) -0.00120(8)
Ag(1) 0.0203(2) 0.0262(3) 0.0301(3) -0.00777(17) 0.00679(18) -0.01033(19)
Ag(2) 0.0414(3) 0.0239(3) 0.0312(3) 0.0049(2) 0.0212(3) 0.00938(19)
Cl(1) 0.0344(8) 0.0320(9) 0.0278(8) -0.0150(7) 0.0059(7) -0.0006(7)
Cl(2) 0.0977(17) 0.0532(13) 0.0546(13) 0.0103(12) 0.0436(13) 0.0284(11)
Cl(3) 0.0766(14) 0.0422(12) 0.0574(13) 0.0142(10) 0.0342(11) 0.0109(10)
Cl(4) 0.0468(11) 0.0516(12) 0.0647(14) 0.0034(9) 0.0231(10) -0.0129(11)
S(1) 0.0220(7) 0.0147(7) 0.0300(8) -0.0002(6) 0.0141(6) 0.0029(6)
O(1) 0.037(3) 0.016(3) 0.052(3) -0.0068(18) 0.021(3) -0.005(2)
O(2) 0.032(3) 0.024(3) 0.066(4) 0.0015(18) 0.032(3) 0.010(3)
N(1) 0.023(3) 0.011(3) 0.020(3) 0.0018(17) 0.0095(19) 0.0023(18)
C(1) 0.050(5) 0.042(5) 0.032(4) 0.006(4) 0.015(4) 0.013(4)
C(2) 0.021(3) 0.025(3) 0.019(3) 0.002(3) 0.011(3) -0.009(3)
C(3) 0.015(3) 0.022(3) 0.026(3) 0.004(2) 0.009(3) -0.005(3)
C(4) 0.014(3) 0.035(4) 0.019(3) 0.000(3) 0.007(3) -0.004(3)
C(5) 0.019(3) 0.032(4) 0.032(4) -0.003(3) 0.019(3) -0.002(3)
C(6) 0.028(3) 0.031(4) 0.020(3) 0.008(3) 0.012(3) 0.001(3)
C(7) 0.026(4) 0.042(5) 0.037(4) 0.001(3) 0.002(3) -0.019(4)
C(8) 0.029(4) 0.026(4) 0.047(5) 0.013(3) 0.015(3) 0.006(3)
C(9) 0.016(3) 0.061(5) 0.028(4) 0.004(3) -0.002(3) -0.010(4)
C(10) 0.040(4) 0.043(5) 0.071(6) -0.013(4) 0.037(4) -0.002(4)
C(11) 0.050(5) 0.061(6) 0.016(3) 0.012(4) 0.018(3) 0.005(4)
C(12) 0.034(4) 0.018(3) 0.028(4) 0.016(3) 0.010(3) 0.005(3)
C(13) 0.045(4) 0.013(3) 0.041(4) 0.000(3) 0.023(3) -0.004(3)
C(14) 0.024(3) 0.019(3) 0.033(4) 0.003(3) 0.006(3) -0.012(3)
C(15) 0.016(3) 0.020(3) 0.027(3) 0.007(2) 0.008(3) -0.004(3)
C(16) 0.021(3) 0.018(3) 0.024(3) 0.010(3) 0.006(3) 0.000(3)
C(17) 0.061(5) 0.041(5) 0.039(5) 0.023(4) 0.017(4) 0.010(4)
C(18) 0.076(6) 0.017(4) 0.090(7) -0.001(4) 0.049(6) 0.006(4)
C(19) 0.033(4) 0.051(5) 0.068(6) -0.004(4) 0.004(4) -0.038(5)
C(20) 0.036(4) 0.044(5) 0.027(4) 0.013(3) 0.019(3) 0.005(3)
C(21) 0.011(3) 0.037(4) 0.052(5) 0.003(3) -0.005(3) -0.015(4)
C(22) 0.050(5) 0.038(5) 0.047(5) -0.004(4) 0.024(4) -0.005(4)

loop_
_atom_type_symbol
_atom_type_description
_atom_type_scat_dispersion_real
_atom_type_scat_dispersion_imag
_atom_type_scat_source
C C 0.0033 0.0016
;
International Tables for Crystallography
(1992, Vol. C, Tables 4.2.6.8 and 6.1.1.4)
;
Ir Ir -1.4442 7.9887
;
International Tables for Crystallography
(1992, Vol. C, Tables 4.2.6.8 and 6.1.1.4)
;
N N 0.0061 0.0033
;
International Tables for Crystallography
(1992, Vol. C, Tables 4.2.6.8 and 6.1.1.4)
;
O O 0.0106 0.0060
;
International Tables for Crystallography
(1992, Vol. C, Tables 4.2.6.8 and 6.1.1.4)
;
S S 0.1246 0.1234
;
International Tables for Crystallography
(1992, Vol. C, Tables 4.2.6.8 and 6.1.1.4)
;
Cl Cl 0.1484 0.1585
;
International Tables for Crystallography
(1992, Vol. C, Tables 4.2.6.8 and 6.1.1.4)
;
H H 0.0000 0.0000
;
International Tables for Crystallography
(1992, Vol. C, Table 6.1.1.4)
;
Ag Ag -0.8971 1.1015
;
International Tables for Crystallography
(1992, Vol. C, Tables 4.2.6.8 and 6.1.1.4)
;

loop_
_geom_angle_atom_site_label_1
_geom_angle_atom_site_label_2
_geom_angle_atom_site_label_3
_geom_angle
_geom_angle_publ_flag
_geom_angle_site_symmetry_3
Ir(2) Ir(1) Ag(1) 59.870(14) yes .
Ir(2) Ir(1) Ag(2) 59.148(15) yes .
Ir(2) Ir(1) N(1) 42.74(13) yes .
Ir(2) Ir(1) C(2) 147.16(14) yes .
Ir(2) Ir(1) C(3) 155.94(17) yes .
Ir(2) Ir(1) C(4) 148.73(16) yes .
Ir(2) Ir(1) C(5) 138.48(17) yes .
Ir(2) Ir(1) C(6) 137.31(16) yes .
Ag(1) Ir(1) Ag(2) 61.898(17) yes .
Ag(1) Ir(1) N(1) 89.05(13) yes .
Ag(1) Ir(1) C(2) 150.66(16) yes .
Ag(1) Ir(1) C(3) 126.15(13) yes .
Ag(1) Ir(1) C(4) 90.73(16) yes .
Ag(1) Ir(1) C(5) 87.23(16) yes .
Ag(1) Ir(1) C(6) 117.78(17) yes .
Ag(2) Ir(1) N(1) 99.81(13) yes .
Ag(2) Ir(1) C(2) 115.70(16) yes .
Ag(2) Ir(1) C(3) 144.77(17) yes .
Ag(2) Ir(1) C(4) 118.64(17) yes .
Ag(2) Ir(1) C(5) 84.04(16) yes .
Ag(2) Ir(1) C(6) 81.66(17) yes .
N(1) Ir(1) C(2) 119.2(2) yes .
N(1) Ir(1) C(3) 113.8(2) yes .
N(1) Ir(1) C(4) 135.9(2) yes .
N(1) Ir(1) C(5) 172.63(19) yes .
N(1) Ir(1) C(6) 149.00(19) yes .
C(2) Ir(1) C(3) 37.9(2) yes .
C(2) Ir(1) C(4) 64.0(2) yes .
C(2) Ir(1) C(5) 63.8(3) yes .
C(2) Ir(1) C(6) 38.9(3) yes .
C(3) Ir(1) C(4) 38.7(3) yes .
C(3) Ir(1) C(5) 63.9(3) yes .
C(3) Ir(1) C(6) 64.2(3) yes .
C(4) Ir(1) C(5) 37.9(3) yes .
C(4) Ir(1) C(6) 63.6(2) yes .
C(5) Ir(1) C(6) 37.5(2) yes .
Ir(1) Ir(2) Ag(1) 59.833(14) yes .
Ir(1) Ir(2) Ag(2) 59.592(12) yes .
Ir(1) Ir(2) N(1) 42.85(17) yes .
Ir(1) Ir(2) C(12) 139.32(19) yes .
Ir(1) Ir(2) C(13) 137.5(2) yes .
Ir(1) Ir(2) C(14) 145.56(15) yes .
Ir(1) Ir(2) C(15) 155.41(15) yes .
Ir(1) Ir(2) C(16) 150.03(15) yes .
Ag(1) Ir(2) Ag(2) 62.039(17) yes .
Ag(1) Ir(2) N(1) 89.10(14) yes .
Ag(1) Ir(2) C(12) 124.36(17) yes .
Ag(1) Ir(2) C(13) 89.91(18) yes .
Ag(1) Ir(2) C(14) 86.29(15) yes .
Ag(1) Ir(2) C(15) 118.90(13) yes .
Ag(1) Ir(2) C(16) 150.07(15) yes .
Ag(2) Ir(2) N(1) 100.35(17) yes .
Ag(2) Ir(2) C(12) 85.83(19) yes .
Ag(2) Ir(2) C(13) 80.5(2) yes .
Ag(2) Ir(2) C(14) 111.89(18) yes .
Ag(2) Ir(2) C(15) 144.15(16) yes .
Ag(2) Ir(2) C(16) 122.70(16) yes .
N(1) Ir(2) C(12) 143.6(2) yes .
N(1) Ir(2) C(13) 178.2(2) yes .
N(1) Ir(2) C(14) 140.3(3) yes .
N(1) Ir(2) C(15) 115.4(3) yes .
N(1) Ir(2) C(16) 116.5(2) yes .
C(12) Ir(2) C(13) 37.9(3) yes .
C(12) Ir(2) C(14) 64.0(3) yes .
C(12) Ir(2) C(15) 63.9(3) yes .
C(12) Ir(2) C(16) 38.8(3) yes .
C(13) Ir(2) C(14) 38.1(3) yes .
C(13) Ir(2) C(15) 63.9(3) yes .
C(13) Ir(2) C(16) 64.0(3) yes .
C(14) Ir(2) C(15) 38.8(3) yes .
C(14) Ir(2) C(16) 64.2(2) yes .
C(15) Ir(2) C(16) 37.6(2) yes .
Ir(1) Ag(1) Ir(2) 60.297(11) yes .
Ir(1) Ag(1) Ag(2) 58.484(15) yes .
Ir(1) Ag(1) Cl(1) 147.18(5) yes .
Ir(1) Ag(1) Cl(1) 108.46(4) yes 3_666
Ir(2) Ag(1) Ag(2) 58.179(15) yes .
Ir(2) Ag(1) Cl(1) 141.38(4) yes .
Ir(2) Ag(1) Cl(1) 109.19(5) yes 3_666
Ag(2) Ag(1) Cl(1) 107.28(4) yes .
Ag(2) Ag(1) Cl(1) 164.52(4) yes 3_666
Cl(1) Ag(1) Cl(1) 88.19(5) yes 3_666
Ir(1) Ag(2) Ir(2) 61.260(14) yes .
Ir(1) Ag(2) Ag(1) 59.618(14) yes .
Ir(1) Ag(2) Cl(2) 148.46(7) yes .
Ir(2) Ag(2) Ag(1) 59.782(19) yes .
Ir(2) Ag(2) Cl(2) 145.97(7) yes .
Ag(1) Ag(2) Cl(2) 138.18(6) yes .
Ag(1) Cl(1) Ag(1) 91.81(6) yes 3_666
O(1) S(1) O(2) 117.2(3) yes .
O(1) S(1) N(1) 109.7(3) yes .
O(1) S(1) C(1) 109.2(4) yes .
O(2) S(1) N(1) 109.4(3) yes .
O(2) S(1) C(1) 108.0(4) yes .
N(1) S(1) C(1) 102.1(3) yes .
Ir(1) N(1) Ir(2) 94.4(3) yes .
Ir(1) N(1) S(1) 131.9(3) yes .
Ir(2) N(1) S(1) 133.7(4) yes .
Ir(1) C(2) C(3) 72.4(4) yes .
Ir(1) C(2) C(6) 71.7(4) yes .
Ir(1) C(2) C(7) 123.5(5) yes .
C(3) C(2) C(6) 108.9(5) yes .
C(3) C(2) C(7) 125.2(6) yes .
C(6) C(2) C(7) 125.9(5) yes .
Ir(1) C(3) C(2) 69.6(4) yes .
Ir(1) C(3) C(4) 69.3(4) yes .
Ir(1) C(3) C(8) 129.9(5) yes .
C(2) C(3) C(4) 106.4(5) yes .
C(2) C(3) C(8) 127.5(5) yes .
C(4) C(3) C(8) 125.9(5) yes .
Ir(1) C(4) C(3) 72.0(3) yes .
Ir(1) C(4) C(5) 72.8(4) yes .
Ir(1) C(4) C(9) 124.4(5) yes .
C(3) C(4) C(5) 109.0(5) yes .
C(3) C(4) C(9) 125.6(6) yes .
C(5) C(4) C(9) 125.3(6) yes .
Ir(1) C(5) C(4) 69.3(4) yes .
Ir(1) C(5) C(6) 70.6(4) yes .
Ir(1) C(5) C(10) 131.2(6) yes .
C(4) C(5) C(6) 108.2(6) yes .
C(4) C(5) C(10) 124.5(5) yes .
C(6) C(5) C(10) 127.0(6) yes .
Ir(1) C(6) C(2) 69.4(4) yes .
Ir(1) C(6) C(5) 71.9(4) yes .
Ir(1) C(6) C(11) 128.8(5) yes .
C(2) C(6) C(5) 107.4(5) yes .
C(2) C(6) C(11) 125.2(6) yes .
C(5) C(6) C(11) 127.2(7) yes .
Ir(2) C(12) C(13) 72.5(4) yes .
Ir(2) C(12) C(16) 70.8(3) yes .
Ir(2) C(12) C(17) 127.5(6) yes .
C(13) C(12) C(16) 108.4(6) yes .
C(13) C(12) C(17) 127.3(7) yes .
C(16) C(12) C(17) 124.0(6) yes .
Ir(2) C(13) C(12) 69.6(4) yes .
Ir(2) C(13) C(14) 68.9(4) yes .
Ir(2) C(13) C(18) 132.3(6) yes .
C(12) C(13) C(14) 107.3(6) yes .
C(12) C(13) C(18) 124.8(7) yes .
C(14) C(13) C(18) 127.6(6) yes .
Ir(2) C(14) C(13) 73.1(4) yes .
Ir(2) C(14) C(15) 71.1(4) yes .
Ir(2) C(14) C(19) 125.4(5) yes .
C(13) C(14) C(15) 108.2(5) yes .
C(13) C(14) C(19) 126.6(7) yes .
C(15) C(14) C(19) 125.0(7) yes .
Ir(2) C(15) C(14) 70.1(4) yes .
Ir(2) C(15) C(16) 71.6(4) yes .
Ir(2) C(15) C(20) 126.2(5) yes .
C(14) C(15) C(16) 108.6(6) yes .
C(14) C(15) C(20) 123.8(5) yes .
C(16) C(15) C(20) 127.6(6) yes .
Ir(2) C(16) C(12) 70.3(4) yes .
Ir(2) C(16) C(15) 70.7(4) yes .
Ir(2) C(16) C(21) 125.8(5) yes .
C(12) C(16) C(15) 107.4(5) yes .
C(12) C(16) C(21) 125.6(6) yes .
C(15) C(16) C(21) 127.0(6) yes .
Cl(3) C(22) Cl(4) 111.9(5) yes .
S(1) C(1) H(1) 109.178 no .
S(1) C(1) H(2) 109.465 no .
S(1) C(1) H(3) 109.783 no .
H(1) C(1) H(2) 109.478 no .
H(1) C(1) H(3) 109.477 no .
H(2) C(1) H(3) 109.446 no .
C(2) C(7) H(4) 109.628 no .
C(2) C(7) H(5) 110.140 no .
C(2) C(7) H(6) 108.725 no .
H(4) C(7) H(5) 109.448 no .
H(4) C(7) H(6) 109.442 no .
H(5) C(7) H(6) 109.442 no .
C(3) C(8) H(7) 108.749 no .
C(3) C(8) H(8) 109.623 no .
C(3) C(8) H(9) 110.056 no .
H(7) C(8) H(8) 109.479 no .
H(7) C(8) H(9) 109.476 no .
H(8) C(8) H(9) 109.442 no .
C(4) C(9) H(10) 109.642 no .
C(4) C(9) H(11) 109.102 no .
C(4) C(9) H(12) 109.678 no .
H(10) C(9) H(11) 109.480 no .
H(10) C(9) H(12) 109.481 no .
H(11) C(9) H(12) 109.444 no .
C(5) C(10) H(13) 110.301 no .
C(5) C(10) H(14) 109.654 no .
C(5) C(10) H(15) 108.461 no .
H(13) C(10) H(14) 109.446 no .
H(13) C(10) H(15) 109.483 no .
H(14) C(10) H(15) 109.477 no .
C(6) C(11) H(16) 110.394 no .
C(6) C(11) H(17) 108.154 no .
C(6) C(11) H(18) 109.872 no .
H(16) C(11) H(17) 109.443 no .
H(16) C(11) H(18) 109.474 no .
H(17) C(11) H(18) 109.481 no .
C(12) C(17) H(19) 108.343 no .
C(12) C(17) H(20) 110.479 no .
C(12) C(17) H(21) 109.594 no .
H(19) C(17) H(20) 109.480 no .
H(19) C(17) H(21) 109.479 no .
H(20) C(17) H(21) 109.445 no .
C(13) C(18) H(22) 109.810 no .
C(13) C(18) H(23) 109.766 no .
C(13) C(18) H(24) 108.849 no .
H(22) C(18) H(23) 109.440 no .
H(22) C(18) H(24) 109.474 no .
H(23) C(18) H(24) 109.486 no .
C(14) C(19) H(25) 109.179 no .
C(14) C(19) H(26) 108.676 no .
C(14) C(19) H(27) 110.643 no .
H(25) C(19) H(26) 109.440 no .
H(25) C(19) H(27) 109.440 no .
H(26) C(19) H(27) 109.443 no .
C(15) C(20) H(28) 109.157 no .
C(15) C(20) H(29) 109.884 no .
C(15) C(20) H(30) 109.388 no .
H(28) C(20) H(29) 109.482 no .
H(28) C(20) H(30) 109.478 no .
H(29) C(20) H(30) 109.437 no .
C(16) C(21) H(31) 110.557 no .
C(16) C(21) H(32) 108.980 no .
C(16) C(21) H(33) 108.880 no .
H(31) C(21) H(32) 109.480 no .
H(31) C(21) H(33) 109.479 no .
H(32) C(21) H(33) 109.445 no .
Cl(3) C(22) H(34) 108.785 no .
Cl(3) C(22) H(35) 108.631 no .
Cl(4) C(22) H(34) 109.194 no .
Cl(4) C(22) H(35) 108.838 no .
H(34) C(22) H(35) 109.462 no .

loop_
_geom_bond_atom_site_label_1
_geom_bond_atom_site_label_2
_geom_bond_distance
_geom_bond_publ_flag
_geom_bond_site_symmetry_2
Ir(1) Ir(2) 2.8107(4) yes .
Ir(1) Ag(1) 2.7976(6) yes .
Ir(1) Ag(2) 2.7646(6) yes .
Ir(1) N(1) 1.917(6) yes .
Ir(1) C(2) 2.171(6) yes .
Ir(1) C(3) 2.208(6) yes .
Ir(1) C(4) 2.171(6) yes .
Ir(1) C(5) 2.218(7) yes .
Ir(1) C(6) 2.202(7) yes .
Ir(2) Ag(1) 2.7986(6) yes .
Ir(2) Ag(2) 2.7519(7) yes .
Ir(2) N(1) 1.913(5) yes .
Ir(2) C(12) 2.187(6) yes .
Ir(2) C(13) 2.224(6) yes .
Ir(2) C(14) 2.169(7) yes .
Ir(2) C(15) 2.182(7) yes .
Ir(2) C(16) 2.194(6) yes .
Ag(1) Ag(2) 2.8607(8) yes .
Ag(1) Cl(1) 2.5166(17) yes .
Ag(1) Cl(1) 2.6961(16) yes 3_666
Ag(2) Cl(2) 2.390(3) yes .
Cl(3) C(22) 1.774(8) yes .
Cl(4) C(22) 1.765(7) yes .
S(1) O(1) 1.425(5) yes .
S(1) O(2) 1.430(6) yes .
S(1) N(1) 1.640(5) yes .
S(1) C(1) 1.754(7) yes .
C(2) C(3) 1.424(8) yes .
C(2) C(6) 1.456(9) yes .
C(2) C(7) 1.507(9) yes .
C(3) C(4) 1.450(8) yes .
C(3) C(8) 1.491(10) yes .
C(4) C(5) 1.426(9) yes .
C(4) C(9) 1.482(8) yes .
C(5) C(6) 1.420(8) yes .
C(5) C(10) 1.495(11) yes .
C(6) C(11) 1.481(9) yes .
C(12) C(13) 1.433(9) yes .
C(12) C(16) 1.456(10) yes .
C(12) C(17) 1.490(10) yes .
C(13) C(14) 1.433(10) yes .
C(13) C(18) 1.496(12) yes .
C(14) C(15) 1.444(9) yes .
C(14) C(19) 1.479(9) yes .
C(15) C(16) 1.412(8) yes .
C(15) C(20) 1.497(10) yes .
C(16) C(21) 1.486(8) yes .
C(1) H(1) 0.960 no .
C(1) H(2) 0.960 no .
C(1) H(3) 0.960 no .
C(7) H(4) 0.960 no .
C(7) H(5) 0.960 no .
C(7) H(6) 0.960 no .
C(8) H(7) 0.960 no .
C(8) H(8) 0.960 no .
C(8) H(9) 0.960 no .
C(9) H(10) 0.960 no .
C(9) H(11) 0.960 no .
C(9) H(12) 0.960 no .
C(10) H(13) 0.960 no .
C(10) H(14) 0.960 no .
C(10) H(15) 0.960 no .
C(11) H(16) 0.960 no .
C(11) H(17) 0.960 no .
C(11) H(18) 0.960 no .
C(17) H(19) 0.960 no .
C(17) H(20) 0.960 no .
C(17) H(21) 0.960 no .
C(18) H(22) 0.960 no .
C(18) H(23) 0.960 no .
C(18) H(24) 0.960 no .
C(19) H(25) 0.960 no .
C(19) H(26) 0.960 no .
C(19) H(27) 0.960 no .
C(20) H(28) 0.960 no .
C(20) H(29) 0.960 no .
C(20) H(30) 0.960 no .
C(21) H(31) 0.960 no .
C(21) H(32) 0.960 no .
C(21) H(33) 0.960 no .
C(22) H(34) 0.950 no .
C(22) H(35) 0.950 no .

loop_
_geom_contact_atom_site_label_1
_geom_contact_atom_site_label_2
_geom_contact_distance
_geom_contact_publ_flag
_geom_contact_site_symmetry_2
Ir(1) O(1) 3.507(5) no .
Ir(2) O(2) 3.456(5) no .
Ag(1) C(10) 3.566(10) no .
Ag(1) C(19) 3.381(10) no .
Ag(2) C(10) 3.534(8) no .
Ag(2) C(11) 3.306(8) no .
Ag(2) C(17) 3.554(9) no .
Ag(2) C(18) 3.286(9) no .
O(1) C(3) 3.567(8) no .
O(1) C(7) 3.420(10) no .
O(1) C(8) 3.278(9) no .
O(2) C(15) 3.504(8) no .
O(2) C(16) 3.531(8) no .
O(2) C(20) 3.216(9) no .
O(2) C(21) 3.254(8) no .
C(7) C(8) 3.203(9) no .
C(7) C(11) 3.195(11) no .
C(8) C(9) 3.189(10) no .
C(9) C(10) 3.130(12) no .
C(9) C(19) 3.508(11) no 3_666
C(10) C(11) 3.214(10) no .
C(17) C(18) 3.189(11) no .
C(17) C(21) 3.154(12) no .
C(18) C(19) 3.229(14) no .
C(19) C(20) 3.126(11) no .
C(20) C(21) 3.219(9) no .
Cl(3) C(12) 3.558(7) no 2_545
Cl(4) O(2) 3.570(6) no 2_555
Cl(4) O(2) 3.515(6) no 4_554
O(1) C(17) 3.545(8) no 2_545
O(1) C(18) 3.303(9) no 1_545
O(2) Cl(4) 3.570(6) no 2_545
O(2) Cl(4) 3.515(6) no 4_555
O(2) C(17) 3.588(9) no 2_545
O(2) C(22) 3.347(9) no 2_545
O(2) C(22) 3.481(11) no 4_555
C(1) C(11) 3.527(10) no 4_555
C(2) C(10) 3.589(11) no 2_645
C(10) C(2) 3.589(11) no 2_655
C(11) C(1) 3.527(10) no 4_554
C(12) Cl(3) 3.558(7) no 2_555
C(17) O(1) 3.545(8) no 2_555
C(17) O(2) 3.588(9) no 2_555
C(18) O(1) 3.303(9) no 1_565
C(22) O(2) 3.347(9) no 2_555
C(22) O(2) 3.481(11) no 4_554
Ir(1) H(4) 3.2395 no .
Ir(1) H(9) 3.4799 no .
Ir(1) H(12) 3.2233 no .
Ir(1) H(13) 3.5594 no .
Ir(1) H(17) 3.3645 no .
Ir(2) H(21) 3.3093 no .
Ir(2) H(22) 3.4235 no .
Ir(2) H(26) 3.5958 no .
Ir(2) H(27) 3.2831 no .
Ir(2) H(28) 3.5014 no .
Ir(2) H(30) 3.4153 no .
Ir(2) H(31) 3.5476 no .
Ir(2) H(33) 3.3728 no .
Ag(1) H(12) 2.8723 no .
Ag(1) H(13) 3.5346 no .
Ag(1) H(15) 3.1464 no .
Ag(1) H(22) 3.4775 no .
Ag(1) H(27) 2.6318 no .
Ag(2) H(13) 2.9437 no .
Ag(2) H(17) 3.1577 no .
Ag(2) H(18) 2.9864 no .
Ag(2) H(19) 3.2893 no .
Ag(2) H(21) 3.3963 no .
Ag(2) H(22) 2.5560 no .
Cl(1) H(2) 3.3392 no 3_666
Cl(1) H(12) 2.8787 no 3_666
Cl(1) H(15) 3.4410 no .
Cl(1) H(27) 3.3105 no .
Cl(1) H(27) 3.0749 no 3_666
Cl(2) H(13) 3.5853 no .
Cl(2) H(18) 3.1081 no .
Cl(2) H(19) 3.3939 no .
Cl(2) H(22) 3.0902 no .
S(1) H(4) 3.5899 no .
S(1) H(9) 3.3055 no .
S(1) H(28) 3.5080 no .
S(1) H(33) 3.4991 no .
O(1) H(1) 3.0112 no .
O(1) H(2) 3.3485 no .
O(1) H(3) 2.6491 no .
O(1) H(4) 2.5685 no .
O(1) H(9) 2.4508 no .
O(2) H(1) 2.6561 no .
O(2) H(2) 2.9353 no .
O(2) H(3) 3.3632 no .
O(2) H(28) 2.4723 no .
O(2) H(30) 3.4146 no .
O(2) H(33) 2.3982 no .
N(1) H(1) 3.4398 no .
N(1) H(2) 2.6148 no .
N(1) H(3) 3.0083 no .
N(1) H(4) 3.5282 no .
C(1) H(7) 3.4986 no .
C(1) H(9) 3.3926 no .
C(2) H(7) 3.3475 no .
C(2) H(8) 2.9544 no .
C(2) H(9) 2.8098 no .
C(2) H(16) 2.9090 no .
C(2) H(17) 2.7867 no .
C(2) H(18) 3.3701 no .
C(3) H(4) 2.8459 no .
C(3) H(5) 3.3657 no .
C(3) H(6) 2.8455 no .
C(3) H(10) 3.2020 no .
C(3) H(11) 2.6549 no .
C(3) H(12) 3.2136 no .
C(4) H(7) 2.6873 no .
C(4) H(8) 3.1058 no .
C(4) H(9) 3.3089 no .
C(4) H(13) 3.3003 no .
C(4) H(14) 3.0334 no .
C(4) H(15) 2.6607 no .
C(5) H(10) 2.8157 no .
C(5) H(11) 3.3387 no .
C(5) H(12) 2.8528 no .
C(5) H(16) 3.1258 no .
C(5) H(17) 3.2458 no .
C(5) H(18) 2.6890 no .
C(6) H(4) 3.2533 no .
C(6) H(5) 2.7064 no .
C(6) H(6) 3.2115 no .
C(6) H(13) 2.7861 no .
C(6) H(14) 2.9748 no .
C(6) H(15) 3.3337 no .
C(7) H(8) 3.3770 no .
C(7) H(9) 3.0093 no .
C(7) H(16) 3.2806 no .
C(7) H(17) 3.0213 no .
C(8) H(3) 3.0368 no .
C(8) H(4) 3.1894 no .
C(8) H(6) 3.1392 no .
C(8) H(11) 2.7505 no .
C(9) H(7) 2.7895 no .
C(9) H(14) 3.5162 no .
C(9) H(15) 2.7428 no .
C(9) H(25) 3.0224 no 3_666
C(9) H(27) 3.1543 no 3_666
C(10) H(10) 3.0238 no .
C(10) H(12) 3.1646 no .
C(10) H(18) 2.8399 no .
C(11) H(5) 2.7829 no .
C(11) H(13) 3.0078 no .
C(11) H(14) 3.4203 no .
C(12) H(22) 2.9284 no .
C(12) H(23) 3.3492 no .
C(12) H(24) 2.7569 no .
C(12) H(31) 2.7075 no .
C(12) H(32) 3.1038 no .
C(12) H(33) 3.2947 no .
C(13) H(19) 2.6710 no .
C(13) H(20) 3.1956 no .
C(13) H(21) 3.2365 no .
C(13) H(25) 2.8545 no .
C(13) H(26) 3.3493 no .
C(13) H(27) 2.8674 no .
C(14) H(22) 3.1951 no .
C(14) H(23) 2.7061 no .
C(14) H(24) 3.2416 no .
C(14) H(28) 3.3288 no .
C(14) H(29) 2.9918 no .
C(14) H(30) 2.7118 no .
C(15) H(25) 3.1560 no .
C(15) H(26) 2.6312 no .
C(15) H(27) 3.2330 no .
C(15) H(31) 3.3411 no .
C(15) H(32) 2.9389 no .
C(15) H(33) 2.7557 no .
C(16) H(19) 3.3583 no .
C(16) H(20) 2.8455 no .
C(16) H(21) 2.8561 no .
C(16) H(28) 2.7241 no .
C(16) H(29) 3.0586 no .
C(16) H(30) 3.3083 no .
C(17) H(22) 3.2974 no .
C(17) H(24) 3.0108 no .
C(17) H(31) 2.7833 no .
C(17) H(32) 3.5790 no .
C(18) H(19) 2.7582 no .
C(18) H(25) 3.1767 no .
C(18) H(27) 3.2385 no .
C(19) H(10) 3.0547 no 3_666
C(19) H(12) 3.0685 no 3_666
C(19) H(15) 3.2904 no 3_666
C(19) H(23) 2.8388 no .
C(19) H(29) 3.3798 no .
C(19) H(30) 2.8304 no .
C(20) H(26) 2.6673 no .
C(20) H(32) 3.3726 no .
C(20) H(33) 3.0133 no .
C(21) H(20) 3.1131 no .
C(21) H(21) 3.1239 no .
C(21) H(28) 2.8984 no .
C(21) H(29) 3.5771 no .
H(2) H(30) 3.1579 no .
H(3) H(7) 2.6154 no .
H(3) H(9) 2.6980 no .
H(4) H(8) 3.5207 no .
H(4) H(9) 2.7278 no .
H(4) H(17) 3.5625 no .
H(5) H(16) 2.8011 no .
H(5) H(17) 2.4309 no .
H(6) H(8) 3.0402 no .
H(6) H(9) 2.9924 no .
H(7) H(10) 3.4359 no .
H(7) H(11) 2.1256 no .
H(7) H(12) 3.3965 no .
H(8) H(11) 3.1942 no .
H(9) H(11) 3.5269 no .
H(10) H(14) 3.1721 no .
H(10) H(15) 2.5993 no .
H(10) H(25) 2.4130 no 3_666
H(10) H(26) 3.3698 no 3_666
H(10) H(27) 2.9646 no 3_666
H(11) H(25) 3.4694 no 3_666
H(12) H(15) 2.5712 no .
H(12) H(23) 3.5353 no 3_666
H(12) H(25) 2.8251 no 3_666
H(12) H(26) 3.5075 no 3_666
H(12) H(27) 2.4978 no 3_666
H(13) H(16) 3.5985 no .
H(13) H(18) 2.3982 no .
H(14) H(18) 3.0503 no .
H(15) H(25) 3.3203 no 3_666
H(15) H(26) 2.9627 no 3_666
H(15) H(27) 3.0469 no 3_666
H(19) H(22) 2.7289 no .
H(19) H(24) 2.4676 no .
H(20) H(24) 3.3931 no .
H(20) H(31) 2.7156 no .
H(20) H(32) 3.2959 no .
H(21) H(31) 2.5376 no .
H(22) H(27) 3.5818 no .
H(23) H(25) 2.6070 no .
H(23) H(27) 2.7767 no .
H(25) H(30) 3.5054 no .
H(26) H(28) 3.5570 no .
H(26) H(29) 2.8849 no .
H(26) H(30) 2.1688 no .
H(27) H(30) 3.4043 no .
H(28) H(32) 3.0909 no .
H(28) H(33) 2.4405 no .
H(29) H(32) 3.4719 no .
H(29) H(33) 3.4913 no .
Cl(1) H(8) 3.3677 no 1_565
Cl(1) H(16) 2.8782 no 2_655
Cl(2) H(1) 3.1500 no 4_554
Cl(2) H(10) 2.8491 no 2_655
Cl(2) H(14) 3.4424 no 2_655
Cl(3) H(5) 3.4461 no .
Cl(3) H(17) 3.0211 no .
Cl(3) H(20) 3.1526 no 2_545
Cl(3) H(21) 2.7248 no .
Cl(3) H(24) 3.5784 no 2_545
Cl(3) H(28) 3.2803 no 4_554
Cl(3) H(29) 3.4383 no 4_554
Cl(3) H(30) 3.5378 no 4_554
Cl(4) H(1) 3.2868 no 2_555
Cl(4) H(25) 3.0872 no 2_545
Cl(4) H(28) 3.0010 no 4_554
Cl(4) H(33) 3.4812 no 4_554
Cl(4) H(34) 3.3123 no 3_565
Cl(4) H(35) 3.1688 no 3_565
S(1) H(20) 3.3129 no 2_545
S(1) H(34) 3.3343 no 2_545
O(1) H(20) 2.9055 no 2_545
O(1) H(21) 3.3238 no 2_545
O(1) H(23) 2.9690 no 1_545
O(1) H(24) 2.7576 no 1_545
O(1) H(34) 3.2462 no 2_545
O(2) H(19) 3.4395 no 2_545
O(2) H(20) 3.2203 no 2_545
O(2) H(21) 3.5240 no 2_545
O(2) H(34) 2.5420 no 2_545
O(2) H(35) 2.7269 no 4_555
C(1) H(10) 3.5973 no 3_656
C(1) H(11) 3.2414 no 3_656
C(1) H(16) 3.3111 no 4_555
C(1) H(17) 3.5035 no 4_555
C(1) H(18) 3.1925 no 4_555
C(1) H(35) 3.4995 no 4_555
C(2) H(13) 3.3073 no 2_645
C(2) H(14) 3.2485 no 2_645
C(3) H(13) 3.2658 no 2_645
C(3) H(14) 3.3117 no 2_645
C(7) H(14) 3.1320 no 2_645
C(7) H(15) 3.5346 no 2_645
C(7) H(26) 3.4506 no 4_554
C(7) H(30) 3.5341 no 4_554
C(7) H(31) 3.4965 no 2_545
C(7) H(32) 2.8896 no 2_545
C(8) H(11) 3.3117 no 3_656
C(8) H(13) 3.5841 no 2_645
C(8) H(14) 3.1963 no 2_645
C(8) H(23) 3.1941 no 1_545
C(9) H(3) 3.1380 no 3_656
C(9) H(7) 3.4160 no 3_656
C(10) H(6) 2.9492 no 2_655
C(10) H(8) 3.1328 no 2_655
C(11) H(1) 3.2773 no 4_554
C(11) H(2) 2.9119 no 4_554
C(11) H(30) 3.2506 no 4_554
C(15) H(29) 3.1705 no 3_566
C(16) H(29) 3.2658 no 3_566
C(17) H(31) 3.4522 no 2_555
C(17) H(33) 3.4235 no 2_555
C(17) H(34) 3.0714 no .
C(18) H(9) 2.9861 no 1_565
C(20) H(5) 3.2504 no 4_555
C(20) H(17) 3.5487 no 4_555
C(20) H(29) 3.0418 no 3_566
C(20) H(32) 3.4218 no 3_566
C(20) H(35) 3.4317 no 4_555
C(21) H(4) 3.1678 no 2_555
C(21) H(5) 3.4542 no 2_555
C(21) H(19) 3.1662 no 2_545
C(21) H(24) 3.5561 no 2_545
C(21) H(29) 3.2742 no 3_566
C(22) H(21) 2.9853 no .
C(22) H(28) 3.0313 no 4_554
C(22) H(35) 3.5292 no 3_565
H(1) Cl(2) 3.1500 no 4_555
H(1) Cl(4) 3.2868 no 2_545
H(1) C(11) 3.2773 no 4_555
H(1) H(10) 3.2529 no 3_656
H(1) H(11) 3.3312 no 3_656
H(1) H(16) 3.3268 no 4_555
H(1) H(17) 3.1076 no 4_555
H(1) H(18) 2.8665 no 4_555
H(1) H(35) 2.8127 no 4_555
H(2) C(11) 2.9119 no 4_555
H(2) H(16) 2.5064 no 4_555
H(2) H(17) 2.9978 no 4_555
H(2) H(18) 2.7555 no 4_555
H(3) C(9) 3.1380 no 3_656
H(3) H(7) 3.1320 no 3_656
H(3) H(10) 3.0413 no 3_656
H(3) H(11) 2.4043 no 3_656
H(3) H(18) 3.4978 no 4_555
H(4) C(21) 3.1678 no 2_545
H(4) H(20) 3.0958 no 2_545
H(4) H(24) 3.1682 no 1_545
H(4) H(31) 2.8433 no 2_545
H(4) H(32) 2.6348 no 2_545
H(5) Cl(3) 3.4461 no .
H(5) C(20) 3.2504 no 4_554
H(5) C(21) 3.4542 no 2_545
H(5) H(26) 2.8889 no 4_554
H(5) H(29) 3.0418 no 4_554
H(5) H(30) 2.5998 no 4_554
H(5) H(31) 3.5650 no 2_545
H(5) H(32) 2.5974 no 2_545
H(6) C(10) 2.9492 no 2_645
H(6) H(13) 3.2535 no 2_645
H(6) H(14) 2.3296 no 2_645
H(6) H(15) 2.8542 no 2_645
H(6) H(22) 3.5770 no 1_545
H(6) H(26) 3.1447 no 4_554
H(6) H(31) 3.5771 no 2_545
H(6) H(32) 2.9554 no 2_545
H(7) C(9) 3.4160 no 3_656
H(7) H(3) 3.1320 no 3_656
H(7) H(7) 2.9251 no 3_656
H(7) H(11) 2.5645 no 3_656
H(7) H(12) 3.4860 no 3_656
H(7) H(23) 3.5360 no 1_545
H(8) Cl(1) 3.3677 no 1_545
H(8) C(10) 3.1328 no 2_645
H(8) H(13) 2.9692 no 2_645
H(8) H(14) 2.4689 no 2_645
H(8) H(16) 3.5251 no 2_645
H(8) H(18) 3.0919 no 2_645
H(8) H(22) 3.4212 no 1_545
H(8) H(23) 3.2704 no 1_545
H(9) C(18) 2.9861 no 1_545
H(9) H(11) 3.2816 no 3_656
H(9) H(14) 3.5320 no 2_645
H(9) H(22) 3.0543 no 1_545
H(9) H(23) 2.4018 no 1_545
H(9) H(24) 3.0419 no 1_545
H(10) Cl(2) 2.8491 no 2_645
H(10) C(1) 3.5973 no 3_656
H(10) H(1) 3.2529 no 3_656
H(10) H(3) 3.0413 no 3_656
H(11) C(1) 3.2414 no 3_656
H(11) C(8) 3.3117 no 3_656
H(11) H(1) 3.3312 no 3_656
H(11) H(3) 2.4043 no 3_656
H(11) H(7) 2.5645 no 3_656
H(11) H(9) 3.2816 no 3_656
H(12) H(7) 3.4860 no 3_656
H(13) C(2) 3.3073 no 2_655
H(13) C(3) 3.2658 no 2_655
H(13) C(8) 3.5841 no 2_655
H(13) H(6) 3.2535 no 2_655
H(13) H(8) 2.9692 no 2_655
H(14) Cl(2) 3.4424 no 2_645
H(14) C(2) 3.2485 no 2_655
H(14) C(3) 3.3117 no 2_655
H(14) C(7) 3.1320 no 2_655
H(14) C(8) 3.1963 no 2_655
H(14) H(6) 2.3296 no 2_655
H(14) H(8) 2.4689 no 2_655
H(14) H(9) 3.5320 no 2_655
H(15) C(7) 3.5346 no 2_655
H(15) H(6) 2.8542 no 2_655
H(16) Cl(1) 2.8782 no 2_645
H(16) C(1) 3.3111 no 4_554
H(16) H(1) 3.3268 no 4_554
H(16) H(2) 2.5064 no 4_554
H(16) H(8) 3.5251 no 2_655
H(16) H(26) 3.2677 no 4_554
H(16) H(30) 2.8665 no 4_554
H(17) Cl(3) 3.0211 no .
H(17) C(1) 3.5035 no 4_554
H(17) C(20) 3.5487 no 4_554
H(17) H(1) 3.1076 no 4_554
H(17) H(2) 2.9978 no 4_554
H(17) H(30) 2.7526 no 4_554
H(17) H(35) 3.1898 no .
H(18) C(1) 3.1925 no 4_554
H(18) H(1) 2.8665 no 4_554
H(18) H(2) 2.7555 no 4_554
H(18) H(3) 3.4978 no 4_554
H(18) H(8) 3.0919 no 2_655
H(19) O(2) 3.4395 no 2_555
H(19) C(21) 3.1662 no 2_555
H(19) H(31) 2.7425 no 2_555
H(19) H(33) 2.7322 no 2_555
H(19) H(34) 3.0504 no .
H(20) Cl(3) 3.1526 no 2_555
H(20) S(1) 3.3129 no 2_555
H(20) O(1) 2.9055 no 2_555
H(20) O(2) 3.2203 no 2_555
H(20) H(4) 3.0958 no 2_555
H(20) H(31) 3.3275 no 2_555
H(20) H(33) 3.3058 no 2_555
H(20) H(34) 3.3288 no .
H(21) Cl(3) 2.7248 no .
H(21) O(1) 3.3238 no 2_555
H(21) O(2) 3.5240 no 2_555
H(21) C(22) 2.9853 no .
H(21) H(34) 2.4063 no .
H(21) H(35) 3.5722 no .
H(22) H(6) 3.5770 no 1_565
H(22) H(8) 3.4212 no 1_565
H(22) H(9) 3.0543 no 1_565
H(23) O(1) 2.9690 no 1_565
H(23) C(8) 3.1941 no 1_565
H(23) H(7) 3.5360 no 1_565
H(23) H(8) 3.2704 no 1_565
H(23) H(9) 2.4018 no 1_565
H(24) Cl(3) 3.5784 no 2_555
H(24) O(1) 2.7576 no 1_565
H(24) C(21) 3.5561 no 2_555
H(24) H(4) 3.1682 no 1_565
H(24) H(9) 3.0419 no 1_565
H(24) H(31) 2.7098 no 2_555
H(25) Cl(4) 3.0872 no 2_555
H(26) C(7) 3.4506 no 4_555
H(26) H(5) 2.8889 no 4_555
H(26) H(6) 3.1447 no 4_555
H(26) H(16) 3.2677 no 4_555
H(28) Cl(3) 3.2803 no 4_555
H(28) Cl(4) 3.0010 no 4_555
H(28) C(22) 3.0313 no 4_555
H(28) H(29) 3.2367 no 3_566
H(28) H(35) 2.6735 no 4_555
H(29) Cl(3) 3.4383 no 4_555
H(29) C(15) 3.1705 no 3_566
H(29) C(16) 3.2658 no 3_566
H(29) C(20) 3.0418 no 3_566
H(29) C(21) 3.2742 no 3_566
H(29) H(5) 3.0418 no 4_555
H(29) H(28) 3.2367 no 3_566
H(29) H(29) 2.4075 no 3_566
H(29) H(32) 2.5789 no 3_566
H(30) Cl(3) 3.5378 no 4_555
H(30) C(7) 3.5341 no 4_555
H(30) C(11) 3.2506 no 4_555
H(30) H(5) 2.5998 no 4_555
H(30) H(16) 2.8665 no 4_555
H(30) H(17) 2.7526 no 4_555
H(30) H(32) 3.4779 no 3_566
H(30) H(35) 3.4206 no 4_555
H(31) C(7) 3.4965 no 2_555
H(31) C(17) 3.4522 no 2_545
H(31) H(4) 2.8433 no 2_555
H(31) H(5) 3.5650 no 2_555
H(31) H(6) 3.5771 no 2_555
H(31) H(19) 2.7425 no 2_545
H(31) H(20) 3.3275 no 2_545
H(31) H(24) 2.7098 no 2_545
H(32) C(7) 2.8896 no 2_555
H(32) C(20) 3.4218 no 3_566
H(32) H(4) 2.6348 no 2_555
H(32) H(5) 2.5974 no 2_555
H(32) H(6) 2.9554 no 2_555
H(32) H(29) 2.5789 no 3_566
H(32) H(30) 3.4779 no 3_566
H(33) Cl(4) 3.4812 no 4_555
H(33) C(17) 3.4235 no 2_545
H(33) H(19) 2.7322 no 2_545
H(33) H(20) 3.3058 no 2_545
H(34) Cl(4) 3.3123 no 3_565
H(34) S(1) 3.3343 no 2_555
H(34) O(1) 3.2462 no 2_555
H(34) O(2) 2.5420 no 2_555
H(34) C(17) 3.0714 no .
H(34) H(19) 3.0504 no .
H(34) H(20) 3.3288 no .
H(34) H(21) 2.4063 no .
H(34) H(35) 3.2815 no 3_565
H(35) Cl(4) 3.1688 no 3_565
H(35) O(2) 2.7269 no 4_554
H(35) C(1) 3.4995 no 4_554
H(35) C(20) 3.4317 no 4_554
H(35) C(22) 3.5292 no 3_565
H(35) H(1) 2.8127 no 4_554
H(35) H(17) 3.1898 no .
H(35) H(21) 3.5722 no .
H(35) H(28) 2.6735 no 4_554
H(35) H(30) 3.4206 no 4_554
H(35) H(34) 3.2815 no 3_565
H(35) H(35) 3.4965 no 3_565

loop_
_geom_torsion_atom_site_label_1
_geom_torsion_atom_site_label_2
_geom_torsion_atom_site_label_3
_geom_torsion_atom_site_label_4
_geom_torsion
_geom_torsion_publ_flag
_geom_torsion_site_symmetry_1
_geom_torsion_site_symmetry_3
_geom_torsion_site_symmetry_4
Ir(2) Ir(1) Ag(1) Ir(2) -0.0 no . . .
Ir(2) Ir(1) Ag(1) Ag(2) -68.8 no . . .
Ir(2) Ir(1) Ag(1) Cl(1) -140.82(4) no . . .
Ir(2) Ir(1) Ag(1) Cl(1) 102.04(2) no . . 3_666
Ag(1) Ir(1) Ir(2) Ag(1) 0.000(13) no . . .
Ag(1) Ir(1) Ir(2) Ag(2) 73.280(15) no . . .
Ag(1) Ir(1) Ir(2) N(1) -126.9(3) no . . .
Ag(1) Ir(1) Ir(2) C(12) 109.0(3) no . . .
Ag(1) Ir(1) Ir(2) C(13) 50.5(3) no . . .
Ag(1) Ir(1) Ir(2) C(14) -11.4(3) no . . .
Ag(1) Ir(1) Ir(2) C(15) -94.2(4) no . . .
Ag(1) Ir(1) Ir(2) C(16) 177.0(3) no . . .
Ir(2) Ir(1) Ag(2) Ir(2) 0.0 no . . .
Ir(2) Ir(1) Ag(2) Ag(1) 69.888(13) no . . .
Ir(2) Ir(1) Ag(2) Cl(2) -155.98(4) no . . .
Ag(2) Ir(1) Ir(2) Ag(1) -73.280(13) no . . .
Ag(2) Ir(1) Ir(2) Ag(2) 0.000(11) no . . .
Ag(2) Ir(1) Ir(2) N(1) 159.8(3) no . . .
Ag(2) Ir(1) Ir(2) C(12) 35.7(3) no . . .
Ag(2) Ir(1) Ir(2) C(13) -22.8(3) no . . .
Ag(2) Ir(1) Ir(2) C(14) -84.7(3) no . . .
Ag(2) Ir(1) Ir(2) C(15) -167.5(4) no . . .
Ag(2) Ir(1) Ir(2) C(16) 103.7(3) no . . .
Ir(2) Ir(1) N(1) Ir(2) 0.0 no . . .
Ir(2) Ir(1) N(1) S(1) -179.2(5) no . . .
N(1) Ir(1) Ir(2) Ag(1) 126.86(18) no . . .
N(1) Ir(1) Ir(2) Ag(2) -159.86(18) no . . .
N(1) Ir(1) Ir(2) N(1) 0.00(18) no . . .
N(1) Ir(1) Ir(2) C(12) -124.16(18) no . . .
N(1) Ir(1) Ir(2) C(13) 177.36(18) no . . .
N(1) Ir(1) Ir(2) C(14) 115.40(18) no . . .
N(1) Ir(1) Ir(2) C(15) 32.66(18) no . . .
N(1) Ir(1) Ir(2) C(16) -56.21(18) no . . .
Ir(2) Ir(1) C(2) C(3) -138.71(14) no . . .
Ir(2) Ir(1) C(2) C(6) 103.8(3) no . . .
Ir(2) Ir(1) C(2) C(7) -17.7(6) no . . .
C(2) Ir(1) Ir(2) Ag(1) -163.6(3) no . . .
C(2) Ir(1) Ir(2) Ag(2) -90.4(3) no . . .
C(2) Ir(1) Ir(2) N(1) 69.5(3) no . . .
C(2) Ir(1) Ir(2) C(12) -54.7(3) no . . .
C(2) Ir(1) Ir(2) C(13) -113.1(3) no . . .
C(2) Ir(1) Ir(2) C(14) -175.1(3) no . . .
C(2) Ir(1) Ir(2) C(15) 102.2(3) no . . .
C(2) Ir(1) Ir(2) C(16) 13.3(3) no . . .
Ir(2) Ir(1) C(3) C(2) 118.6(3) no . . .
Ir(2) Ir(1) C(3) C(4) -123.8(3) no . . .
Ir(2) Ir(1) C(3) C(8) -3.8(7) no . . .
C(3) Ir(1) Ir(2) Ag(1) 111.9(4) no . . .
C(3) Ir(1) Ir(2) Ag(2) -174.8(4) no . . .
C(3) Ir(1) Ir(2) N(1) -14.9(4) no . . .
C(3) Ir(1) Ir(2) C(12) -139.1(4) no . . .
C(3) Ir(1) Ir(2) C(13) 162.4(4) no . . .
C(3) Ir(1) Ir(2) C(14) 100.5(4) no . . .
C(3) Ir(1) Ir(2) C(15) 17.7(4) no . . .
C(3) Ir(1) Ir(2) C(16) -71.1(4) no . . .
Ir(2) Ir(1) C(4) C(3) 139.28(18) no . . .
Ir(2) Ir(1) C(4) C(5) -103.5(3) no . . .
Ir(2) Ir(1) C(4) C(9) 17.9(7) no . . .
C(4) Ir(1) Ir(2) Ag(1) 22.0(4) no . . .
C(4) Ir(1) Ir(2) Ag(2) 95.3(4) no . . .
C(4) Ir(1) Ir(2) N(1) -104.9(4) no . . .
C(4) Ir(1) Ir(2) C(12) 131.0(4) no . . .
C(4) Ir(1) Ir(2) C(13) 72.5(4) no . . .
C(4) Ir(1) Ir(2) C(14) 10.5(4) no . . .
C(4) Ir(1) Ir(2) C(15) -72.2(4) no . . .
C(4) Ir(1) Ir(2) C(16) -161.1(4) no . . .
Ir(2) Ir(1) C(5) C(4) 130.39(17) no . . .
Ir(2) Ir(1) C(5) C(6) -110.4(3) no . . .
Ir(2) Ir(1) C(5) C(10) 12.2(6) no . . .
C(5) Ir(1) Ir(2) Ag(1) -42.3(3) no . . .
C(5) Ir(1) Ir(2) Ag(2) 31.0(3) no . . .
C(5) Ir(1) Ir(2) N(1) -169.2(3) no . . .
C(5) Ir(1) Ir(2) C(12) 66.7(3) no . . .
C(5) Ir(1) Ir(2) C(13) 8.2(3) no . . .
C(5) Ir(1) Ir(2) C(14) -53.8(3) no . . .
C(5) Ir(1) Ir(2) C(15) -136.5(3) no . . .
C(5) Ir(1) Ir(2) C(16) 134.6(3) no . . .
Ir(2) Ir(1) C(6) C(2) -129.04(17) no . . .
Ir(2) Ir(1) C(6) C(5) 113.64(19) no . . .
Ir(2) Ir(1) C(6) C(11) -9.9(6) no . . .
C(6) Ir(1) Ir(2) Ag(1) -99.5(3) no . . .
C(6) Ir(1) Ir(2) Ag(2) -26.3(3) no . . .
C(6) Ir(1) Ir(2) N(1) 133.6(3) no . . .
C(6) Ir(1) Ir(2) C(12) 9.4(3) no . . .
C(6) Ir(1) Ir(2) C(13) -49.0(3) no . . .
C(6) Ir(1) Ir(2) C(14) -111.0(3) no . . .
C(6) Ir(1) Ir(2) C(15) 166.3(3) no . . .
C(6) Ir(1) Ir(2) C(16) 77.4(3) no . . .
Ag(1) Ir(1) Ag(2) Ir(2) -69.888(18) no . . .
Ag(1) Ir(1) Ag(2) Ag(1) 0.000(13) no . . .
Ag(1) Ir(1) Ag(2) Cl(2) 134.14(4) no . . .
Ag(2) Ir(1) Ag(1) Ir(2) 68.761(15) no . . .
Ag(2) Ir(1) Ag(1) Ag(2) 0.000(13) no . . .
Ag(2) Ir(1) Ag(1) Cl(1) -72.06(4) no . . .
Ag(2) Ir(1) Ag(1) Cl(1) 170.80(3) no . . 3_666
Ag(1) Ir(1) N(1) Ir(2) 43.80(13) no . . .
Ag(1) Ir(1) N(1) S(1) -135.4(3) no . . .
N(1) Ir(1) Ag(1) Ir(2) -32.90(13) no . . .
N(1) Ir(1) Ag(1) Ag(2) -101.66(13) no . . .
N(1) Ir(1) Ag(1) Cl(1) -173.72(13) no . . .
N(1) Ir(1) Ag(1) Cl(1) 69.15(13) no . . 3_666
Ag(1) Ir(1) C(2) C(3) 71.1(4) no . . .
Ag(1) Ir(1) C(2) C(6) -46.4(4) no . . .
Ag(1) Ir(1) C(2) C(7) -167.86(13) no . . .
C(2) Ir(1) Ag(1) Ir(2) 161.8(3) no . . .
C(2) Ir(1) Ag(1) Ag(2) 93.1(3) no . . .
C(2) Ir(1) Ag(1) Cl(1) 21.0(3) no . . .
C(2) Ir(1) Ag(1) Cl(1) -96.1(3) no . . 3_666
Ag(1) Ir(1) C(3) C(2) -144.96(11) no . . .
Ag(1) Ir(1) C(3) C(4) -27.4(4) no . . .
Ag(1) Ir(1) C(3) C(8) 92.6(4) no . . .
C(3) Ir(1) Ag(1) Ir(2) -152.1(2) no . . .
C(3) Ir(1) Ag(1) Ag(2) 139.2(2) no . . .
C(3) Ir(1) Ag(1) Cl(1) 67.1(3) no . . .
C(3) Ir(1) Ag(1) Cl(1) -50.0(2) no . . 3_666
Ag(1) Ir(1) C(4) C(3) 158.2(2) no . . .
Ag(1) Ir(1) C(4) C(5) -84.6(2) no . . .
Ag(1) Ir(1) C(4) C(9) 36.9(5) no . . .
C(4) Ir(1) Ag(1) Ir(2) -168.79(17) no . . .
C(4) Ir(1) Ag(1) Ag(2) 122.45(17) no . . .
C(4) Ir(1) Ag(1) Cl(1) 50.39(17) no . . .
C(4) Ir(1) Ag(1) Cl(1) -66.75(17) no . . 3_666
Ag(1) Ir(1) C(5) C(4) 94.8(2) no . . .
Ag(1) Ir(1) C(5) C(6) -146.1(3) no . . .
Ag(1) Ir(1) C(5) C(10) -23.5(4) no . . .
C(5) Ir(1) Ag(1) Ir(2) 153.48(15) no . . .
C(5) Ir(1) Ag(1) Ag(2) 84.71(16) no . . .
C(5) Ir(1) Ag(1) Cl(1) 12.65(16) no . . .
C(5) Ir(1) Ag(1) Cl(1) -104.48(16) no . . 3_666
Ag(1) Ir(1) C(6) C(2) 156.37(11) no . . .
Ag(1) Ir(1) C(6) C(5) 39.0(3) no . . .
Ag(1) Ir(1) C(6) C(11) -84.5(5) no . . .
C(6) Ir(1) Ag(1) Ir(2) 130.90(17) no . . .
C(6) Ir(1) Ag(1) Ag(2) 62.14(17) no . . .
C(6) Ir(1) Ag(1) Cl(1) -9.92(17) no . . .
C(6) Ir(1) Ag(1) Cl(1) -127.05(17) no . . 3_666
Ag(2) Ir(1) N(1) Ir(2) -17.45(16) no . . .
Ag(2) Ir(1) N(1) S(1) 163.3(3) no . . .
N(1) Ir(1) Ag(2) Ir(2) 13.72(13) no . . .
N(1) Ir(1) Ag(2) Ag(1) 83.61(13) no . . .
N(1) Ir(1) Ag(2) Cl(2) -142.26(13) no . . .
Ag(2) Ir(1) C(2) C(3) 148.97(15) no . . .
Ag(2) Ir(1) C(2) C(6) 31.5(3) no . . .
Ag(2) Ir(1) C(2) C(7) -90.0(4) no . . .
C(2) Ir(1) Ag(2) Ir(2) 143.00(16) no . . .
C(2) Ir(1) Ag(2) Ag(1) -147.11(16) no . . .
C(2) Ir(1) Ag(2) Cl(2) -12.98(17) no . . .
Ag(2) Ir(1) C(3) C(2) -53.6(4) no . . .
Ag(2) Ir(1) C(3) C(4) 63.9(3) no . . .
Ag(2) Ir(1) C(3) C(8) -176.02(18) no . . .
C(3) Ir(1) Ag(2) Ir(2) 176.3(3) no . . .
C(3) Ir(1) Ag(2) Ag(1) -113.8(3) no . . .
C(3) Ir(1) Ag(2) Cl(2) 20.4(3) no . . .
Ag(2) Ir(1) C(4) C(3) -143.82(15) no . . .
Ag(2) Ir(1) C(4) C(5) -26.5(3) no . . .
Ag(2) Ir(1) C(4) C(9) 94.9(5) no . . .
C(4) Ir(1) Ag(2) Ir(2) -143.91(18) no . . .
C(4) Ir(1) Ag(2) Ag(1) -74.03(18) no . . .
C(4) Ir(1) Ag(2) Cl(2) 60.11(18) no . . .
Ag(2) Ir(1) C(5) C(4) 156.8(3) no . . .
Ag(2) Ir(1) C(5) C(6) -84.1(2) no . . .
Ag(2) Ir(1) C(5) C(10) 38.6(4) no . . .
C(5) Ir(1) Ag(2) Ir(2) -159.93(16) no . . .
C(5) Ir(1) Ag(2) Ag(1) -90.04(16) no . . .
C(5) Ir(1) Ag(2) Cl(2) 44.09(16) no . . .
Ag(2) Ir(1) C(6) C(2) -151.61(19) no . . .
Ag(2) Ir(1) C(6) C(5) 91.1(3) no . . .
Ag(2) Ir(1) C(6) C(11) -32.5(5) no . . .
C(6) Ir(1) Ag(2) Ir(2) 162.35(15) no . . .
C(6) Ir(1) Ag(2) Ag(1) -127.76(15) no . . .
C(6) Ir(1) Ag(2) Cl(2) 6.37(15) no . . .
N(1) Ir(1) C(2) C(3) -91.9(3) no . . .
N(1) Ir(1) C(2) C(6) 150.55(18) no . . .
N(1) Ir(1) C(2) C(7) 29.1(5) no . . .
C(2) Ir(1) N(1) Ir(2) -144.40(18) no . . .
C(2) Ir(1) N(1) S(1) 36.4(4) no . . .
N(1) Ir(1) C(3) C(2) 107.6(3) no . . .
N(1) Ir(1) C(3) C(4) -134.8(3) no . . .
N(1) Ir(1) C(3) C(8) -14.8(5) no . . .
C(3) Ir(1) N(1) Ir(2) 173.40(17) no . . .
C(3) Ir(1) N(1) S(1) -5.8(4) no . . .
N(1) Ir(1) C(4) C(3) 68.8(4) no . . .
N(1) Ir(1) C(4) C(5) -173.94(19) no . . .
N(1) Ir(1) C(4) C(9) -52.5(6) no . . .
C(4) Ir(1) N(1) Ir(2) 133.9(3) no . . .
C(4) Ir(1) N(1) S(1) -45.3(5) no . . .
N(1) Ir(1) C(6) C(2) -56.4(5) no . . .
N(1) Ir(1) C(6) C(5) -173.7(3) no . . .
N(1) Ir(1) C(6) C(11) 62.7(7) no . . .
C(6) Ir(1) N(1) Ir(2) -107.6(4) no . . .
C(6) Ir(1) N(1) S(1) 73.2(6) no . . .
C(2) Ir(1) C(3) C(2) 0.0(3) no . . .
C(2) Ir(1) C(3) C(4) 117.5(5) no . . .
C(2) Ir(1) C(3) C(8) -122.4(6) no . . .
C(3) Ir(1) C(2) C(3) 0.0(3) no . . .
C(3) Ir(1) C(2) C(6) -117.5(4) no . . .
C(3) Ir(1) C(2) C(7) 121.0(6) no . . .
C(2) Ir(1) C(4) C(3) -37.3(3) no . . .
C(2) Ir(1) C(4) C(5) 79.9(3) no . . .
C(2) Ir(1) C(4) C(9) -158.7(6) no . . .
C(4) Ir(1) C(2) C(3) 38.0(3) no . . .
C(4) Ir(1) C(2) C(6) -79.5(3) no . . .
C(4) Ir(1) C(2) C(7) 159.1(5) no . . .
C(2) Ir(1) C(5) C(4) -80.7(3) no . . .
C(2) Ir(1) C(5) C(6) 38.5(3) no . . .
C(2) Ir(1) C(5) C(10) 161.1(5) no . . .
C(5) Ir(1) C(2) C(3) 80.4(3) no . . .
C(5) Ir(1) C(2) C(6) -37.1(2) no . . .
C(5) Ir(1) C(2) C(7) -158.6(5) no . . .
C(2) Ir(1) C(6) C(2) 0.0(2) no . . .
C(2) Ir(1) C(6) C(5) -117.3(4) no . . .
C(2) Ir(1) C(6) C(11) 119.2(6) no . . .
C(6) Ir(1) C(2) C(3) 117.5(4) no . . .
C(6) Ir(1) C(2) C(6) 0.0(3) no . . .
C(6) Ir(1) C(2) C(7) -121.5(5) no . . .
C(3) Ir(1) C(4) C(3) 0.0(3) no . . .
C(3) Ir(1) C(4) C(5) 117.3(5) no . . .
C(3) Ir(1) C(4) C(9) -121.3(6) no . . .
C(4) Ir(1) C(3) C(2) -117.5(5) no . . .
C(4) Ir(1) C(3) C(4) 0.0(3) no . . .
C(4) Ir(1) C(3) C(8) 120.1(6) no . . .
C(3) Ir(1) C(5) C(4) -38.2(3) no . . .
C(3) Ir(1) C(5) C(6) 80.9(3) no . . .
C(3) Ir(1) C(5) C(10) -156.4(5) no . . .
C(5) Ir(1) C(3) C(2) -80.1(3) no . . .
C(5) Ir(1) C(3) C(4) 37.4(3) no . . .
C(5) Ir(1) C(3) C(8) 157.5(5) no . . .
C(3) Ir(1) C(6) C(2) 37.3(2) no . . .
C(3) Ir(1) C(6) C(5) -80.0(3) no . . .
C(3) Ir(1) C(6) C(11) 156.4(6) no . . .
C(6) Ir(1) C(3) C(2) -38.2(3) no . . .
C(6) Ir(1) C(3) C(4) 79.3(3) no . . .
C(6) Ir(1) C(3) C(8) -160.6(5) no . . .
C(4) Ir(1) C(5) C(4) 0.0(3) no . . .
C(4) Ir(1) C(5) C(6) 119.2(5) no . . .
C(4) Ir(1) C(5) C(10) -118.2(6) no . . .
C(5) Ir(1) C(4) C(3) -117.3(5) no . . .
C(5) Ir(1) C(4) C(5) 0.0(3) no . . .
C(5) Ir(1) C(4) C(9) 121.4(6) no . . .
C(4) Ir(1) C(6) C(2) 80.6(3) no . . .
C(4) Ir(1) C(6) C(5) -36.8(3) no . . .
C(4) Ir(1) C(6) C(11) -160.3(6) no . . .
C(6) Ir(1) C(4) C(3) -80.9(3) no . . .
C(6) Ir(1) C(4) C(5) 36.4(3) no . . .
C(6) Ir(1) C(4) C(9) 157.8(6) no . . .
C(5) Ir(1) C(6) C(2) 117.3(5) no . . .
C(5) Ir(1) C(6) C(5) 0.0(3) no . . .
C(5) Ir(1) C(6) C(11) -123.5(7) no . . .
C(6) Ir(1) C(5) C(4) -119.2(5) no . . .
C(6) Ir(1) C(5) C(6) 0.0(3) no . . .
C(6) Ir(1) C(5) C(10) 122.6(7) no . . .
Ir(1) Ir(2) Ag(1) Ir(1) -0.0 no . . .
Ir(1) Ir(2) Ag(1) Ag(2) 69.251(11) no . . .
Ir(1) Ir(2) Ag(1) Cl(1) 146.73(5) no . . .
Ir(1) Ir(2) Ag(1) Cl(1) -100.798(17) no . . 3_666
Ir(1) Ir(2) Ag(2) Ir(1) 0.0 no . . .
Ir(1) Ir(2) Ag(2) Ag(1) -69.6 no . . .
Ir(1) Ir(2) Ag(2) Cl(2) 157.63(4) no . . .
Ir(1) Ir(2) N(1) Ir(1) 0.0 no . . .
Ir(1) Ir(2) N(1) S(1) 179.2(5) no . . .
Ir(1) Ir(2) C(12) C(13) -110.2(3) no . . .
Ir(1) Ir(2) C(12) C(16) 132.38(19) no . . .
Ir(1) Ir(2) C(12) C(17) 13.7(7) no . . .
Ir(1) Ir(2) C(13) C(12) 115.2(3) no . . .
Ir(1) Ir(2) C(13) C(14) -125.9(3) no . . .
Ir(1) Ir(2) C(13) C(18) -3.8(7) no . . .
Ir(1) Ir(2) C(14) C(13) 104.5(3) no . . .
Ir(1) Ir(2) C(14) C(15) -138.75(17) no . . .
Ir(1) Ir(2) C(14) C(19) -18.7(7) no . . .
Ir(1) Ir(2) C(15) C(14) 116.4(3) no . . .
Ir(1) Ir(2) C(15) C(16) -125.1(3) no . . .
Ir(1) Ir(2) C(15) C(20) -1.6(7) no . . .
Ir(1) Ir(2) C(16) C(12) -105.4(3) no . . .
Ir(1) Ir(2) C(16) C(15) 137.07(18) no . . .
Ir(1) Ir(2) C(16) C(21) 14.8(7) no . . .
Ag(1) Ir(2) Ag(2) Ir(1) 69.627(13) no . . .
Ag(1) Ir(2) Ag(2) Ag(1) 0.000(11) no . . .
Ag(1) Ir(2) Ag(2) Cl(2) -132.74(4) no . . .
Ag(2) Ir(2) Ag(1) Ir(1) -69.251(15) no . . .
Ag(2) Ir(2) Ag(1) Ag(2) 0.000(11) no . . .
Ag(2) Ir(2) Ag(1) Cl(1) 77.48(4) no . . .
Ag(2) Ir(2) Ag(1) Cl(1) -170.05(3) no . . 3_666
Ag(1) Ir(2) N(1) Ir(1) -43.78(13) no . . .
Ag(1) Ir(2) N(1) S(1) 135.4(4) no . . .
N(1) Ir(2) Ag(1) Ir(1) 32.97(16) no . . .
N(1) Ir(2) Ag(1) Ag(2) 102.22(16) no . . .
N(1) Ir(2) Ag(1) Cl(1) 179.70(16) no . . .
N(1) Ir(2) Ag(1) Cl(1) -67.82(16) no . . 3_666
Ag(1) Ir(2) C(12) C(13) -28.2(4) no . . .
Ag(1) Ir(2) C(12) C(16) -145.59(12) no . . .
Ag(1) Ir(2) C(12) C(17) 95.7(4) no . . .
C(12) Ir(2) Ag(1) Ir(1) -131.7(3) no . . .
C(12) Ir(2) Ag(1) Ag(2) -62.4(3) no . . .
C(12) Ir(2) Ag(1) Cl(1) 15.0(3) no . . .
C(12) Ir(2) Ag(1) Cl(1) 127.5(3) no . . 3_666
Ag(1) Ir(2) C(13) C(12) 157.1(3) no . . .
Ag(1) Ir(2) C(13) C(14) -84.1(3) no . . .
Ag(1) Ir(2) C(13) C(18) 38.0(5) no . . .
C(13) Ir(2) Ag(1) Ir(1) -148.6(2) no . . .
C(13) Ir(2) Ag(1) Ag(2) -79.3(2) no . . .
C(13) Ir(2) Ag(1) Cl(1) -1.8(2) no . . .
C(13) Ir(2) Ag(1) Cl(1) 110.6(2) no . . 3_666
Ag(1) Ir(2) C(14) C(13) 94.6(2) no . . .
Ag(1) Ir(2) C(14) C(15) -148.67(19) no . . .
Ag(1) Ir(2) C(14) C(19) -28.6(5) no . . .
C(14) Ir(2) Ag(1) Ir(1) 173.53(17) no . . .
C(14) Ir(2) Ag(1) Ag(2) -117.21(17) no . . .
C(14) Ir(2) Ag(1) Cl(1) -39.74(18) no . . .
C(14) Ir(2) Ag(1) Cl(1) 72.74(17) no . . 3_666
Ag(1) Ir(2) C(15) C(14) 36.3(3) no . . .
Ag(1) Ir(2) C(15) C(16) 154.84(13) no . . .
Ag(1) Ir(2) C(15) C(20) -81.6(4) no . . .
C(15) Ir(2) Ag(1) Ir(1) 151.70(17) no . . .
C(15) Ir(2) Ag(1) Ag(2) -139.05(17) no . . .
C(15) Ir(2) Ag(1) Cl(1) -61.57(18) no . . .
C(15) Ir(2) Ag(1) Cl(1) 50.90(18) no . . 3_666
Ag(1) Ir(2) C(16) C(12) 69.2(4) no . . .
Ag(1) Ir(2) C(16) C(15) -48.3(5) no . . .
Ag(1) Ir(2) C(16) C(21) -170.52(14) no . . .
C(16) Ir(2) Ag(1) Ir(1) -176.9(4) no . . .
C(16) Ir(2) Ag(1) Ag(2) -107.7(4) no . . .
C(16) Ir(2) Ag(1) Cl(1) -30.2(4) no . . .
C(16) Ir(2) Ag(1) Cl(1) 82.3(4) no . . 3_666
Ag(2) Ir(2) N(1) Ir(1) 17.57(16) no . . .
Ag(2) Ir(2) N(1) S(1) -163.3(3) no . . .
N(1) Ir(2) Ag(2) Ir(1) -13.77(13) no . . .
N(1) Ir(2) Ag(2) Ag(1) -83.40(13) no . . .
N(1) Ir(2) Ag(2) Cl(2) 143.86(13) no . . .
Ag(2) Ir(2) C(12) C(13) -79.9(3) no . . .
Ag(2) Ir(2) C(12) C(16) 162.7(2) no . . .
Ag(2) Ir(2) C(12) C(17) 44.0(5) no . . .
C(12) Ir(2) Ag(2) Ir(1) -157.58(15) no . . .
C(12) Ir(2) Ag(2) Ag(1) 132.79(15) no . . .
C(12) Ir(2) Ag(2) Cl(2) 0.05(16) no . . .
Ag(2) Ir(2) C(13) C(12) 95.4(3) no . . .
Ag(2) Ir(2) C(13) C(14) -145.7(3) no . . .
Ag(2) Ir(2) C(13) C(18) -23.6(5) no . . .
C(13) Ir(2) Ag(2) Ir(1) 164.61(16) no . . .
C(13) Ir(2) Ag(2) Ag(1) 94.98(16) no . . .
C(13) Ir(2) Ag(2) Cl(2) -37.76(16) no . . .
Ag(2) Ir(2) C(14) C(13) 36.8(3) no . . .
Ag(2) Ir(2) C(14) C(15) 153.50(14) no . . .
Ag(2) Ir(2) C(14) C(19) -86.4(5) no . . .
C(14) Ir(2) Ag(2) Ir(1) 142.64(15) no . . .
C(14) Ir(2) Ag(2) Ag(1) 73.01(15) no . . .
C(14) Ir(2) Ag(2) Cl(2) -59.73(16) no . . .
Ag(2) Ir(2) C(15) C(14) -45.0(3) no . . .
Ag(2) Ir(2) C(15) C(16) 73.5(3) no . . .
Ag(2) Ir(2) C(15) C(20) -162.95(18) no . . .
C(15) Ir(2) Ag(2) Ir(1) 171.1(3) no . . .
C(15) Ir(2) Ag(2) Ag(1) 101.5(3) no . . .
C(15) Ir(2) Ag(2) Cl(2) -31.2(3) no . . .
Ag(2) Ir(2) C(16) C(12) -20.7(3) no . . .
Ag(2) Ir(2) C(16) C(15) -138.15(15) no . . .
Ag(2) Ir(2) C(16) C(21) 99.6(4) no . . .
C(16) Ir(2) Ag(2) Ir(1) -144.77(17) no . . .
C(16) Ir(2) Ag(2) Ag(1) 145.61(17) no . . .
C(16) Ir(2) Ag(2) Cl(2) 12.86(18) no . . .
N(1) Ir(2) C(12) C(13) 178.3(3) no . . .
N(1) Ir(2) C(12) C(16) 60.9(5) no . . .
N(1) Ir(2) C(12) C(17) -57.8(7) no . . .
C(12) Ir(2) N(1) Ir(1) 114.6(4) no . . .
C(12) Ir(2) N(1) S(1) -66.2(6) no . . .
N(1) Ir(2) C(14) C(13) 178.7(3) no . . .
N(1) Ir(2) C(14) C(15) -64.6(4) no . . .
N(1) Ir(2) C(14) C(19) 55.5(7) no . . .
C(14) Ir(2) N(1) Ir(1) -126.9(3) no . . .
C(14) Ir(2) N(1) S(1) 52.3(5) no . . .
N(1) Ir(2) C(15) C(14) 140.34(19) no . . .
N(1) Ir(2) C(15) C(16) -101.2(3) no . . .
N(1) Ir(2) C(15) C(20) 22.4(4) no . . .
C(15) Ir(2) N(1) Ir(1) -165.61(16) no . . .
C(15) Ir(2) N(1) S(1) 13.6(4) no . . .
N(1) Ir(2) C(16) C(12) -144.6(2) no . . .
N(1) Ir(2) C(16) C(15) 97.9(3) no . . .
N(1) Ir(2) C(16) C(21) -24.4(5) no . . .
C(16) Ir(2) N(1) Ir(1) 152.36(19) no . . .
C(16) Ir(2) N(1) S(1) -28.5(4) no . . .
C(12) Ir(2) C(13) C(12) 0.0(3) no . . .
C(12) Ir(2) C(13) C(14) 118.9(6) no . . .
C(12) Ir(2) C(13) C(18) -119.0(8) no . . .
C(13) Ir(2) C(12) C(13) 0.0(4) no . . .
C(13) Ir(2) C(12) C(16) -117.4(5) no . . .
C(13) Ir(2) C(12) C(17) 123.9(7) no . . .
C(12) Ir(2) C(14) C(13) -36.8(3) no . . .
C(12) Ir(2) C(14) C(15) 80.0(3) no . . .
C(12) Ir(2) C(14) C(19) -160.0(6) no . . .
C(14) Ir(2) C(12) C(13) 36.9(3) no . . .
C(14) Ir(2) C(12) C(16) -80.5(3) no . . .
C(14) Ir(2) C(12) C(17) 160.8(6) no . . .
C(12) Ir(2) C(15) C(14) -80.2(3) no . . .
C(12) Ir(2) C(15) C(16) 38.3(3) no . . .
C(12) Ir(2) C(15) C(20) 161.8(5) no . . .
C(15) Ir(2) C(12) C(13) 80.3(3) no . . .
C(15) Ir(2) C(12) C(16) -37.1(3) no . . .
C(15) Ir(2) C(12) C(17) -155.8(6) no . . .
C(12) Ir(2) C(16) C(12) 0.0(3) no . . .
C(12) Ir(2) C(16) C(15) -117.5(4) no . . .
C(12) Ir(2) C(16) C(21) 120.2(6) no . . .
C(16) Ir(2) C(12) C(13) 117.4(5) no . . .
C(16) Ir(2) C(12) C(16) 0.0(3) no . . .
C(16) Ir(2) C(12) C(17) -118.7(6) no . . .
C(13) Ir(2) C(14) C(13) -0.0(3) no . . .
C(13) Ir(2) C(14) C(15) 116.7(5) no . . .
C(13) Ir(2) C(14) C(19) -123.2(7) no . . .
C(14) Ir(2) C(13) C(12) -118.9(6) no . . .
C(14) Ir(2) C(13) C(14) -0.0(3) no . . .
C(14) Ir(2) C(13) C(18) 122.1(7) no . . .
C(13) Ir(2) C(15) C(14) -37.8(3) no . . .
C(13) Ir(2) C(15) C(16) 80.7(3) no . . .
C(13) Ir(2) C(15) C(20) -155.8(5) no . . .
C(15) Ir(2) C(13) C(12) -80.3(3) no . . .
C(15) Ir(2) C(13) C(14) 38.5(3) no . . .
C(15) Ir(2) C(13) C(18) 160.7(6) no . . .
C(13) Ir(2) C(16) C(12) 37.3(3) no . . .
C(13) Ir(2) C(16) C(15) -80.2(3) no . . .
C(13) Ir(2) C(16) C(21) 157.6(5) no . . .
C(16) Ir(2) C(13) C(12) -38.2(3) no . . .
C(16) Ir(2) C(13) C(14) 80.6(3) no . . .
C(16) Ir(2) C(13) C(18) -157.3(6) no . . .
C(14) Ir(2) C(15) C(14) 0.0(3) no . . .
C(14) Ir(2) C(15) C(16) 118.5(4) no . . .
C(14) Ir(2) C(15) C(20) -118.0(5) no . . .
C(15) Ir(2) C(14) C(13) -116.7(4) no . . .
C(15) Ir(2) C(14) C(15) 0.0(3) no . . .
C(15) Ir(2) C(14) C(19) 120.1(6) no . . .
C(14) Ir(2) C(16) C(12) 79.8(3) no . . .
C(14) Ir(2) C(16) C(15) -37.7(3) no . . .
C(14) Ir(2) C(16) C(21) -159.9(5) no . . .
C(16) Ir(2) C(14) C(13) -80.1(3) no . . .
C(16) Ir(2) C(14) C(15) 36.6(3) no . . .
C(16) Ir(2) C(14) C(19) 156.7(6) no . . .
C(15) Ir(2) C(16) C(12) 117.5(4) no . . .
C(15) Ir(2) C(16) C(15) 0.0(3) no . . .
C(15) Ir(2) C(16) C(21) -122.3(6) no . . .
C(16) Ir(2) C(15) C(14) -118.5(4) no . . .
C(16) Ir(2) C(15) C(16) 0.0(3) no . . .
C(16) Ir(2) C(15) C(20) 123.6(6) no . . .
Ir(1) Ag(1) Ag(2) Ir(1) 0.0 no . . .
Ir(1) Ag(1) Ag(2) Ir(2) 72.329(11) no . . .
Ir(1) Ag(1) Ag(2) Cl(2) -145.73(4) no . . .
Ir(1) Ag(1) Cl(1) Ag(1) -122.37(6) no . . 3_666
Ir(1) Ag(1) Cl(1) Ag(1) 151.15(4) no . 3_666 3_666
Ir(2) Ag(1) Ag(2) Ir(1) -72.329(11) no . . .
Ir(2) Ag(1) Ag(2) Ir(2) 0.0 no . . .
Ir(2) Ag(1) Ag(2) Cl(2) 141.94(4) no . . .
Ir(2) Ag(1) Cl(1) Ag(1) 119.17(6) no . . 3_666
Ir(2) Ag(1) Cl(1) Ag(1) -144.76(4) no . 3_666 3_666
Ag(2) Ag(1) Cl(1) Ag(1) 179.48(4) no . . 3_666
Cl(1) Ag(1) Ag(2) Ir(1) 147.32(5) no . . .
Cl(1) Ag(1) Ag(2) Ir(2) -140.35(5) no . . .
Cl(1) Ag(1) Ag(2) Cl(2) 1.59(6) no . . .
Cl(1) Ag(1) Cl(1) Ag(1) 0.00(6) no . 3_666 3_666
Cl(1) Ag(1) Cl(1) Ag(1) 0.00(6) no 3_666 . 3_666
O(1) S(1) N(1) Ir(1) -35.8(4) no . . .
O(1) S(1) N(1) Ir(2) 145.3(4) no . . .
O(2) S(1) N(1) Ir(1) -165.7(4) no . . .
O(2) S(1) N(1) Ir(2) 15.4(5) no . . .
C(1) S(1) N(1) Ir(1) 80.0(5) no . . .
C(1) S(1) N(1) Ir(2) -98.9(5) no . . .
Ir(1) C(2) C(3) Ir(1) 0.0 no . . .
Ir(1) C(2) C(3) C(4) -59.8(4) no . . .
Ir(1) C(2) C(3) C(8) 125.3(6) no . . .
Ir(1) C(2) C(6) Ir(1) 0.0 no . . .
Ir(1) C(2) C(6) C(5) 62.2(4) no . . .
Ir(1) C(2) C(6) C(11) -123.6(6) no . . .
C(3) C(2) C(6) Ir(1) -63.3(5) no . . .
C(3) C(2) C(6) C(5) -1.1(7) no . . .
C(3) C(2) C(6) C(11) 173.0(6) no . . .
C(6) C(2) C(3) Ir(1) 62.9(5) no . . .
C(6) C(2) C(3) C(4) 3.0(7) no . . .
C(6) C(2) C(3) C(8) -171.9(6) no . . .
C(7) C(2) C(3) Ir(1) -119.0(7) no . . .
C(7) C(2) C(3) C(4) -178.8(6) no . . .
C(7) C(2) C(3) C(8) 6.3(11) no . . .
C(7) C(2) C(6) Ir(1) 118.5(7) no . . .
C(7) C(2) C(6) C(5) -179.2(6) no . . .
C(7) C(2) C(6) C(11) -5.1(11) no . . .
Ir(1) C(3) C(4) Ir(1) 0.0 no . . .
Ir(1) C(3) C(4) C(5) -63.9(4) no . . .
Ir(1) C(3) C(4) C(9) 119.9(6) no . . .
C(2) C(3) C(4) Ir(1) 60.0(5) no . . .
C(2) C(3) C(4) C(5) -3.9(7) no . . .
C(2) C(3) C(4) C(9) 179.9(6) no . . .
C(8) C(3) C(4) Ir(1) -124.9(7) no . . .
C(8) C(3) C(4) C(5) 171.1(6) no . . .
C(8) C(3) C(4) C(9) -5.1(11) no . . .
Ir(1) C(4) C(5) Ir(1) 0.0 no . . .
Ir(1) C(4) C(5) C(6) -60.1(4) no . . .
Ir(1) C(4) C(5) C(10) 126.5(6) no . . .
C(3) C(4) C(5) Ir(1) 63.4(5) no . . .
C(3) C(4) C(5) C(6) 3.3(7) no . . .
C(3) C(4) C(5) C(10) -170.1(6) no . . .
C(9) C(4) C(5) Ir(1) -120.4(7) no . . .
C(9) C(4) C(5) C(6) 179.5(6) no . . .
C(9) C(4) C(5) C(10) 6.1(11) no . . .
Ir(1) C(5) C(6) Ir(1) 0.0 no . . .
Ir(1) C(5) C(6) C(2) -60.6(4) no . . .
Ir(1) C(5) C(6) C(11) 125.4(7) no . . .
C(4) C(5) C(6) Ir(1) 59.3(5) no . . .
C(4) C(5) C(6) C(2) -1.3(7) no . . .
C(4) C(5) C(6) C(11) -175.3(6) no . . .
C(10) C(5) C(6) Ir(1) -127.5(8) no . . .
C(10) C(5) C(6) C(2) 171.8(7) no . . .
C(10) C(5) C(6) C(11) -2.2(12) no . . .
Ir(2) C(12) C(13) Ir(2) 0.0 no . . .
Ir(2) C(12) C(13) C(14) -58.8(4) no . . .
Ir(2) C(12) C(13) C(18) 128.0(7) no . . .
Ir(2) C(12) C(16) Ir(2) 0.0 no . . .
Ir(2) C(12) C(16) C(15) 61.4(4) no . . .
Ir(2) C(12) C(16) C(21) -120.6(6) no . . .
C(13) C(12) C(16) Ir(2) -63.2(5) no . . .
C(13) C(12) C(16) C(15) -1.8(7) no . . .
C(13) C(12) C(16) C(21) 176.3(5) no . . .
C(16) C(12) C(13) Ir(2) 62.1(5) no . . .
C(16) C(12) C(13) C(14) 3.3(7) no . . .
C(16) C(12) C(13) C(18) -169.9(6) no . . .
C(17) C(12) C(13) Ir(2) -124.2(8) no . . .
C(17) C(12) C(13) C(14) 177.0(7) no . . .
C(17) C(12) C(13) C(18) 3.8(12) no . . .
C(17) C(12) C(16) Ir(2) 122.9(7) no . . .
C(17) C(12) C(16) C(15) -175.8(6) no . . .
C(17) C(12) C(16) C(21) 2.3(10) no . . .
Ir(2) C(13) C(14) Ir(2) 0.0 no . . .
Ir(2) C(13) C(14) C(15) -62.8(4) no . . .
Ir(2) C(13) C(14) C(19) 121.8(6) no . . .
C(12) C(13) C(14) Ir(2) 59.3(5) no . . .
C(12) C(13) C(14) C(15) -3.5(7) no . . .
C(12) C(13) C(14) C(19) -178.9(6) no . . .
C(18) C(13) C(14) Ir(2) -127.8(8) no . . .
C(18) C(13) C(14) C(15) 169.4(7) no . . .
C(18) C(13) C(14) C(19) -5.9(12) no . . .
Ir(2) C(14) C(15) Ir(2) 0.0 no . . .
Ir(2) C(14) C(15) C(16) -61.6(4) no . . .
Ir(2) C(14) C(15) C(20) 121.0(5) no . . .
C(13) C(14) C(15) Ir(2) 64.1(5) no . . .
C(13) C(14) C(15) C(16) 2.5(7) no . . .
C(13) C(14) C(15) C(20) -174.9(5) no . . .
C(19) C(14) C(15) Ir(2) -120.5(7) no . . .
C(19) C(14) C(15) C(16) 177.9(6) no . . .
C(19) C(14) C(15) C(20) 0.5(10) no . . .
Ir(2) C(15) C(16) Ir(2) 0.0 no . . .
Ir(2) C(15) C(16) C(12) -61.1(4) no . . .
Ir(2) C(15) C(16) C(21) 120.9(6) no . . .
C(14) C(15) C(16) Ir(2) 60.7(5) no . . .
C(14) C(15) C(16) C(12) -0.4(7) no . . .
C(14) C(15) C(16) C(21) -178.5(5) no . . .
C(20) C(15) C(16) Ir(2) -122.0(7) no . . .
C(20) C(15) C(16) C(12) 176.9(6) no . . .
C(20) C(15) C(16) C(21) -1.2(10) no . . .
